data_2241197
loop_
_publ_author_name
'Travis, Jordan R.'
'Zeller, Matthias'
'Zaleski, Curtis M.'

_publ_section_title
;
 Crystal structure of
 tetraaqua(dimethylformamide)tetrakis(\m-<i>N</i>,2-dioxidobenzene-1-carboximidato)tetrakis(\m-trimethylacetato)tetramanganese(III)sodiumyttrium--dimethylformamide--water
 (1/8.04/0.62)
;
_journal_coeditor_code BG2568
_journal_issue 11
_journal_name_full 'Acta Crystallographica Section E'
_journal_page_first 1300
_journal_page_last 1306
_journal_paper_doi 10.1107/S2056989015018216
_journal_volume 71
_journal_year 2015
_chemical_formula_iupac
;
[Y Na Mn4 (C7 H4 N O3)4 (C5 H9 O2)4 (C3 H7 N O)\
0.24 (H2 O)3.76], 8.04C3 H7 N O, 0.62H2 O
;
_chemical_formula_moiety 'C48.73 H61.21 Mn4 N4.24 Na O24 Y, 8.043(C3 H7 N O), 0.618(H2 O)'
_chemical_formula_sum 'C72.85 H118.75 Mn4 N12.29 Na O32.66 Y'
_chemical_formula_weight 2021.04
_chemical_name_systematic
'Tetraaqua(dimethylformamide)tetrakis(\m-<i>N</i>,2-dioxidobenzene-1-carboximidato)tetrakis(\m-trimethylacetato)tetramanganese(III)sodiumyttrium--dimethylformamide--water (1/8.04/0.62)'
_space_group_crystal_system triclinic
_space_group_IT_number 2
_space_group_name_Hall '-P 1'
_space_group_name_H-M_alt 'P -1'
_symmetry_space_group_name_Hall '-P 1'
_symmetry_space_group_name_H-M 'P -1'
_atom_sites_solution_hydrogens mixed
_atom_sites_solution_primary direct
_atom_sites_solution_secondary difmap
_audit_creation_method SHELXL-2014/7
_cell_angle_alpha 83.488(3)
_cell_angle_beta 82.499(3)
_cell_angle_gamma 72.805(3)
_cell_formula_units_Z 2
_cell_length_a 14.8659(9)
_cell_length_b 17.3261(10)
_cell_length_c 19.2709(11)
_cell_measurement_reflns_used 9921
_cell_measurement_temperature 100(2)
_cell_measurement_theta_max 66.8161
_cell_measurement_theta_min 2.6780
_cell_volume 4686.4(5)
_computing_cell_refinement
;
SAINT (Bruker, 2014)
;
_computing_data_collection
;
APEX2 (Bruker, 2014)
;
_computing_data_reduction
;
SAINT (Bruker, 2014)
;
_computing_molecular_graphics
;
Mercury (Macrae <i>et al.</i>,  2006)
;
_computing_publication_material
;
publCIF (Westrip, 2010)
;
_computing_structure_refinement
;
SHELXL2014 (Sheldrick, 2008) and
<i>SHELXLE Rev714</i> (H\"ubschle <i>et al.</i>,  2011)
;
_computing_structure_solution
;
SHELXS97 (Sheldrick, 2008)
;
_diffrn_ambient_temperature 100(2)
_diffrn_measured_fraction_theta_full 0.983
_diffrn_measured_fraction_theta_max 0.983
_diffrn_measurement_device_type 'Bruker X8 Prospector CCD'
_diffrn_measurement_method 'omega and phi scans'
_diffrn_radiation_monochromator 'laterally graded multilayer (Goebel) mirror'
_diffrn_radiation_type CuK\a
_diffrn_radiation_wavelength 1.54178
_diffrn_reflns_av_R_equivalents 0.0446
_diffrn_reflns_limit_h_max 17
_diffrn_reflns_limit_h_min -17
_diffrn_reflns_limit_k_max 20
_diffrn_reflns_limit_k_min -20
_diffrn_reflns_limit_l_max 22
_diffrn_reflns_limit_l_min -22
_diffrn_reflns_number 59383
_diffrn_reflns_theta_full 66.852
_diffrn_reflns_theta_max 66.852
_diffrn_reflns_theta_min 2.320
_exptl_absorpt_coefficient_mu 5.826
_exptl_absorpt_correction_T_max 0.7529
_exptl_absorpt_correction_T_min 0.5716
_exptl_absorpt_correction_type multi-scan
_exptl_absorpt_process_details
;
(SADABS; Bruker, 2014)
;
_exptl_crystal_colour black
_exptl_crystal_density_diffrn 1.432
_exptl_crystal_description plate
_exptl_crystal_F_000 2106.3
_exptl_crystal_size_max 0.150
_exptl_crystal_size_mid 0.140
_exptl_crystal_size_min 0.100
_refine_diff_density_max 1.727
_refine_diff_density_min -0.577
_refine_ls_extinction_method none
_refine_ls_goodness_of_fit_ref 1.020
_refine_ls_hydrogen_treatment mixed
_refine_ls_matrix_type full
_refine_ls_number_parameters 1537
_refine_ls_number_reflns 16375
_refine_ls_number_restraints 1505
_refine_ls_restrained_S_all 1.015
_refine_ls_R_factor_all 0.0578
_refine_ls_R_factor_gt 0.0525
_refine_ls_shift/su_max 0.005
_refine_ls_shift/su_mean 0.000
_refine_ls_structure_factor_coef Fsqd
_refine_ls_weighting_details 'w=1/[\s^2^(Fo^2^)+(0.0737P)^2^+11.1250P] where P=(Fo^2^+2Fc^2^)/3'
_refine_ls_weighting_scheme calc
_refine_ls_wR_factor_gt 0.1384
_refine_ls_wR_factor_ref 0.1421
_reflns_number_gt 14639
_reflns_number_total 16375
_reflns_threshold_expression 'I > 2\s(I)'
_cod_data_source_file bg2568sup1.cif
_cod_data_source_block I
_cod_original_cell_volume 4686.5(5)
_cod_database_code 2241197
_shelx_space_group_comment
;
The symmetry employed for this shelxl refinement is uniquely defined
by the following loop, which should always be used as a source of
symmetry information in preference to the above space-group names.
They are only intended as comments.
;
_shelx_estimated_absorpt_t_min 0.475
_shelx_estimated_absorpt_t_max 0.593

loop_
_space_group_symop_operation_xyz
'x, y, z'
'-x, -y, -z'

loop_
_atom_site_type_symbol
_atom_site_label
_atom_site_fract_x
_atom_site_fract_y
_atom_site_fract_z
_atom_site_U_iso_or_equiv
_atom_site_adp_type
_atom_site_calc_flag
_atom_site_occupancy
_atom_site_disorder_assembly
_atom_site_disorder_group
C C1 0.7096(2) 0.7443(2) 0.05094(17) 0.0206(7) Uani d 1 . .
C C2 0.6469(3) 0.7852(2) -0.00412(18) 0.0240(7) Uani d 1 . .
C C3 0.5705(3) 0.8557(2) 0.00655(18) 0.0241(7) Uani d 1 . .
C C4 0.5182(3) 0.8919(2) -0.05003(19) 0.0277(8) Uani d 1 . .
H H4 0.4674 0.9399 -0.0441 0.033 Uiso calc 1 . .
C C5 0.5393(3) 0.8590(3) -0.1141(2) 0.0319(9) Uani d 1 . .
H H5 0.5032 0.8849 -0.1518 0.038 Uiso calc 1 . .
C C6 0.6124(3) 0.7886(3) -0.1243(2) 0.0359(9) Uani d 1 . .
H H6 0.6255 0.7656 -0.1683 0.043 Uiso calc 1 . .
C C7 0.6660(3) 0.7522(2) -0.0695(2) 0.0302(8) Uani d 1 . .
H H7 0.7164 0.7041 -0.0763 0.036 Uiso calc 1 . .
C C8 0.5234(2) 0.9402(2) 0.26837(18) 0.0212(7) Uani d 1 . .
C C9 0.4547(3) 0.9900(2) 0.31967(19) 0.0245(7) Uani d 1 . .
C C10 0.4589(3) 0.9758(2) 0.39318(19) 0.0246(7) Uani d 1 . .
C C11 0.3913(3) 1.0274(2) 0.4371(2) 0.0289(8) Uani d 1 . .
H H11 0.3937 1.0185 0.4865 0.035 Uiso calc 1 . .
C C12 0.3214(3) 1.0907(2) 0.4107(2) 0.0340(9) Uani d 1 . .
H H12 0.2768 1.1254 0.4418 0.041 Uiso calc 1 . .
C C13 0.3150(3) 1.1048(3) 0.3384(2) 0.0388(10) Uani d 1 . .
H H13 0.2660 1.1481 0.3202 0.047 Uiso calc 1 . .
C C14 0.3812(3) 1.0545(2) 0.2938(2) 0.0330(9) Uani d 1 . .
H H14 0.3771 1.0636 0.2446 0.040 Uiso calc 1 . .
C C15 0.7409(3) 0.7195(2) 0.45908(18) 0.0226(7) Uani d 1 . .
C C16 0.7741(3) 0.6612(2) 0.51876(18) 0.0248(8) Uani d 1 . .
C C17 0.8440(3) 0.5863(2) 0.50983(19) 0.0258(8) Uani d 1 . .
C C18 0.8731(3) 0.5362(2) 0.5704(2) 0.0312(8) Uani d 1 . .
H H18 0.9202 0.4858 0.5656 0.037 Uiso calc 1 . .
C C19 0.8348(3) 0.5590(2) 0.6365(2) 0.0349(9) Uani d 1 . .
H H19 0.8564 0.5244 0.6765 0.042 Uiso calc 1 . .
C C20 0.7645(3) 0.6322(3) 0.6456(2) 0.0374(10) Uani d 1 . .
H H20 0.7379 0.6473 0.6913 0.045 Uiso calc 1 . .
C C21 0.7344(3) 0.6823(2) 0.5869(2) 0.0315(9) Uani d 1 . .
H H21 0.6860 0.7318 0.5927 0.038 Uiso calc 1 . .
C C22 0.9346(2) 0.5280(2) 0.24097(18) 0.0223(7) Uani d 1 . .
C C23 0.9801(3) 0.4625(2) 0.1944(2) 0.0255(8) Uani d 1 . .
C C24 0.9629(3) 0.4678(2) 0.12331(19) 0.0254(8) Uani d 1 . .
C C25 1.0121(3) 0.4030(2) 0.0831(2) 0.0307(8) Uani d 1 . .
H H25 1.0020 0.4059 0.0351 0.037 Uiso calc 1 . .
C C26 1.0744(3) 0.3355(2) 0.1116(2) 0.0357(9) Uani d 1 . .
H H26 1.1068 0.2924 0.0831 0.043 Uiso calc 1 . .
C C27 1.0910(3) 0.3289(2) 0.1818(2) 0.0398(10) Uani d 1 . .
H H27 1.1337 0.2816 0.2014 0.048 Uiso calc 1 . .
C C28 1.0442(3) 0.3923(2) 0.2223(2) 0.0319(9) Uani d 1 . .
H H28 1.0555 0.3885 0.2702 0.038 Uiso calc 1 . .
C C29 0.9785(3) 0.7356(2) 0.0956(2) 0.0275(8) Uani d 1 . .
C C30 1.0344(3) 0.7837(3) 0.0444(2) 0.0411(11) Uani d 1 . .
C C31 1.0753(4) 0.8352(3) 0.0832(3) 0.0509(13) Uani d 1 . .
H H31A 1.1078 0.8671 0.0492 0.076 Uiso calc 1 . .
H H31B 1.1204 0.8000 0.1142 0.076 Uiso calc 1 . .
H H31C 1.0240 0.8719 0.1112 0.076 Uiso calc 1 . .
C C32 1.1134(4) 0.7254(4) 0.0017(3) 0.0678(18) Uani d 1 . .
H H32A 1.0862 0.6939 -0.0244 0.102 Uiso calc 1 . .
H H32B 1.1565 0.6886 0.0333 0.102 Uiso calc 1 . .
H H32C 1.1484 0.7561 -0.0314 0.102 Uiso calc 1 . .
C C33 0.9635(5) 0.8392(3) -0.0041(3) 0.0616(16) Uani d 1 . .
H H33A 0.9130 0.8765 0.0239 0.092 Uiso calc 1 . .
H H33B 0.9361 0.8061 -0.0283 0.092 Uiso calc 1 . .
H H33C 0.9962 0.8702 -0.0388 0.092 Uiso calc 1 . .
C C34 0.7526(3) 0.9651(2) 0.12915(19) 0.0290(8) Uani d 1 . .
C C35 0.7756(3) 1.0463(2) 0.1244(2) 0.0371(10) Uani d 1 . .
C C36 0.7445(4) 1.0949(3) 0.0567(3) 0.0551(13) Uani d 1 . .
H H36A 0.7590 1.1468 0.0535 0.083 Uiso calc 1 . .
H H36B 0.6762 1.1046 0.0562 0.083 Uiso calc 1 . .
H H36C 0.7782 1.0645 0.0166 0.083 Uiso calc 1 . .
C C37 0.7184(3) 1.0906(3) 0.1889(3) 0.0492(12) Uani d 1 . .
H H37A 0.6511 1.0959 0.1883 0.074 Uiso calc 1 . .
H H37B 0.7276 1.1446 0.1870 0.074 Uiso calc 1 . .
H H37C 0.7406 1.0593 0.2322 0.074 Uiso calc 1 . .
C C38 0.8809(3) 1.0344(3) 0.1280(3) 0.0458(11) Uani d 1 . .
H H38A 0.9175 1.0059 0.0878 0.069 Uiso calc 1 . .
H H38B 0.9002 1.0023 0.1717 0.069 Uiso calc 1 . .
H H38C 0.8925 1.0873 0.1270 0.069 Uiso calc 1 . .
C C39 0.7880(3) 0.9357(2) 0.3575(2) 0.0286(8) Uani d 1 . .
C C40 0.8520(3) 0.9791(3) 0.3829(2) 0.0401(10) Uani d 1 . .
C C41 0.9221(3) 1.0004(3) 0.3245(3) 0.0461(11) Uani d 1 . .
H H41A 0.9637 0.9507 0.3053 0.069 Uiso calc 1 . .
H H41B 0.9602 1.0291 0.3434 0.069 Uiso calc 1 . .
H H41C 0.8876 1.0353 0.2872 0.069 Uiso calc 1 . .
C C42 0.9077(4) 0.9190(4) 0.4386(3) 0.0657(17) Uani d 1 . .
H H42A 0.9432 0.8685 0.4175 0.099 Uiso calc 1 . .
H H42B 0.8635 0.9075 0.4779 0.099 Uiso calc 1 . .
H H42C 0.9519 0.9430 0.4557 0.099 Uiso calc 1 . .
C C43 0.7913(5) 1.0551(4) 0.4162(4) 0.0710(19) Uani d 1 . .
H H43A 0.7548 1.0922 0.3810 0.107 Uiso calc 1 . .
H H43B 0.8321 1.0816 0.4345 0.107 Uiso calc 1 . .
H H43C 0.7479 1.0406 0.4548 0.107 Uiso calc 1 . .
C C44 1.0183(3) 0.7055(2) 0.32290(19) 0.0292(8) Uani d 1 . .
C C45 1.1210(3) 0.7093(3) 0.3051(2) 0.0350(9) Uani d 1 . .
C C46 1.1251(3) 0.7950(3) 0.2804(3) 0.0467(11) Uani d 1 . .
H H46A 1.0880 0.8152 0.2403 0.070 Uiso calc 1 . .
H H46B 1.1911 0.7944 0.2663 0.070 Uiso calc 1 . .
H H46C 1.0989 0.8304 0.3187 0.070 Uiso calc 1 . .
C C47 1.1641(3) 0.6538(3) 0.2449(3) 0.0471(11) Uani d 1 . .
H H47A 1.1253 0.6716 0.2055 0.071 Uiso calc 1 . .
H H47B 1.1658 0.5978 0.2615 0.071 Uiso calc 1 . .
H H47C 1.2286 0.6567 0.2295 0.071 Uiso calc 1 . .
C C48 1.1755(4) 0.6780(3) 0.3692(3) 0.0542(13) Uani d 1 . .
H H48A 1.1759 0.6217 0.3828 0.081 Uiso calc 1 . .
H H48B 1.1449 0.7114 0.4082 0.081 Uiso calc 1 . .
H H48C 1.2408 0.6808 0.3579 0.081 Uiso calc 1 . .
O O26 0.3919(2) 0.8164(2) 0.29808(18) 0.0521(8) Uani d 1 A 1
C C52 0.3186(3) 0.8741(3) 0.3082(3) 0.0495(12) Uani d 1 A 1
H H52 0.2980 0.9116 0.2696 0.059 Uiso calc 1 A 1
N N6 0.2689(3) 0.8853(3) 0.3696(2) 0.0510(10) Uani d 1 A 1
C C53 0.2997(5) 0.8315(4) 0.4300(3) 0.0709(17) Uani d 1 A 1
H H53A 0.3443 0.7810 0.4145 0.106 Uiso calc 1 A 1
H H53B 0.2448 0.8196 0.4581 0.106 Uiso calc 1 A 1
H H53C 0.3309 0.8573 0.4585 0.106 Uiso calc 1 A 1
C C54 0.1848(4) 0.9538(4) 0.3792(4) 0.0719(19) Uani d 1 A 1
H H54A 0.1966 0.9910 0.4092 0.108 Uiso calc 1 A 1
H H54B 0.1316 0.9342 0.4013 0.108 Uiso calc 1 A 1
H H54C 0.1695 0.9822 0.3334 0.108 Uiso calc 1 A 1
O O27 0.4821(5) 0.7058(5) 0.5099(3) 0.099(2) Uani d 0.748(5) B 1
C C55 0.4849(6) 0.7581(7) 0.5502(4) 0.082(2) Uani d 0.748(5) B 1
H H55 0.5191 0.7953 0.5308 0.099 Uiso calc 0.748(5) B 1
N N7 0.4468(6) 0.7670(6) 0.6144(4) 0.089(2) Uani d 0.748(5) B 1
C C56 0.3832(8) 0.7197(8) 0.6489(6) 0.123(4) Uani d 0.748(5) B 1
H H56A 0.4048 0.6947 0.6943 0.184 Uiso calc 0.748(5) B 1
H H56B 0.3839 0.6773 0.6190 0.184 Uiso calc 0.748(5) B 1
H H56C 0.3186 0.7556 0.6563 0.184 Uiso calc 0.748(5) B 1
C C57 0.4594(8) 0.8258(8) 0.6569(6) 0.106(3) Uani d 0.748(5) B 1
H H57A 0.4864 0.8647 0.6270 0.127 Uiso calc 0.748(5) B 1
H H57B 0.5023 0.7980 0.6923 0.127 Uiso calc 0.748(5) B 1
H H57C 0.3980 0.8545 0.6804 0.127 Uiso calc 0.748(5) B 1
O O27B 0.486(2) 0.7133(14) 0.7576(9) 0.175(10) Uani d 0.252(5) B 2
C C55B 0.4904(18) 0.7687(13) 0.7122(8) 0.116(6) Uani d 0.252(5) B 2
H H55B 0.5196 0.8075 0.7223 0.140 Uiso calc 0.252(5) B 2
N N7B 0.4572(12) 0.7783(8) 0.6510(7) 0.098(4) Uani d 0.252(5) B 2
C C56B 0.4258(19) 0.7137(11) 0.6292(11) 0.125(7) Uani d 0.252(5) B 2
H H56D 0.4030 0.7296 0.5827 0.188 Uiso calc 0.252(5) B 2
H H56E 0.4787 0.6641 0.6271 0.188 Uiso calc 0.252(5) B 2
H H56F 0.3743 0.7040 0.6631 0.188 Uiso calc 0.252(5) B 2
C C57B 0.4632(18) 0.8464(12) 0.6004(10) 0.096(5) Uani d 0.252(5) B 2
H H57D 0.5255 0.8554 0.5993 0.115 Uiso calc 0.252(5) B 2
H H57E 0.4137 0.8952 0.6142 0.115 Uiso calc 0.252(5) B 2
H H57F 0.4546 0.8342 0.5537 0.115 Uiso calc 0.252(5) B 2
O O28 0.7538(3) 0.4474(3) 0.2625(3) 0.0522(12) Uani d 0.813(7) C 1
C C58 0.8097(5) 0.3802(4) 0.2689(4) 0.0566(16) Uani d 0.813(7) C 1
H H58 0.8491 0.3708 0.3058 0.068 Uiso calc 0.813(7) C 1
N N8 0.8218(5) 0.3195(4) 0.2308(4) 0.0559(14) Uani d 0.813(7) C 1
C C59 0.7602(8) 0.3316(6) 0.1739(5) 0.090(3) Uani d 0.813(7) C 1
H H59A 0.7993 0.3163 0.1299 0.134 Uiso calc 0.813(7) C 1
H H59B 0.7235 0.3888 0.1687 0.134 Uiso calc 0.813(7) C 1
H H59C 0.7170 0.2979 0.1856 0.134 Uiso calc 0.813(7) C 1
C C60 0.8925(7) 0.2423(5) 0.2366(5) 0.078(2) Uani d 0.813(7) C 1
H H60A 0.9309 0.2324 0.1914 0.117 Uiso calc 0.813(7) C 1
H H60B 0.8613 0.1993 0.2497 0.117 Uiso calc 0.813(7) C 1
H H60C 0.9331 0.2424 0.2727 0.117 Uiso calc 0.813(7) C 1
O O28B 0.7439(16) 0.4344(12) 0.2246(14) 0.068(5) Uani d 0.187(7) C 2
C C58B 0.8040(16) 0.3744(12) 0.2020(13) 0.060(3) Uani d 0.187(7) C 2
H H58B 0.8433 0.3831 0.1607 0.072 Uiso calc 0.187(7) C 2
N N8B 0.8185(17) 0.3000(13) 0.2296(14) 0.065(4) Uani d 0.187(7) C 2
C C59B 0.765(3) 0.276(2) 0.2927(17) 0.093(8) Uani d 0.187(7) C 2
H H59D 0.7304 0.3243 0.3178 0.139 Uiso calc 0.187(7) C 2
H H59E 0.8078 0.2377 0.3232 0.139 Uiso calc 0.187(7) C 2
H H59F 0.7191 0.2507 0.2797 0.139 Uiso calc 0.187(7) C 2
C C60B 0.892(2) 0.2353(17) 0.198(2) 0.082(7) Uani d 0.187(7) C 2
H H60D 0.9536 0.2436 0.1996 0.123 Uiso calc 0.187(7) C 2
H H60E 0.8811 0.2349 0.1484 0.123 Uiso calc 0.187(7) C 2
H H60F 0.8898 0.1833 0.2228 0.123 Uiso calc 0.187(7) C 2
O O24B 0.5766(16) 0.6104(12) 0.4575(11) 0.094(5) Uani d 0.252(5) B 3
C C73B 0.6222(16) 0.5394(13) 0.4589(17) 0.093(5) Uani d 0.252(5) B 3
H H73B 0.6528 0.5246 0.4139 0.112 Uiso calc 0.252(5) B 3
N N13B 0.6396(13) 0.4791(12) 0.5058(12) 0.101(4) Uani d 0.252(5) B 3
C C74B 0.605(3) 0.480(2) 0.5799(14) 0.142(11) Uani d 0.252(5) B 3
H H74D 0.6289 0.4257 0.6033 0.213 Uiso calc 0.252(5) B 3
H H74E 0.6259 0.5190 0.6015 0.213 Uiso calc 0.252(5) B 3
H H74F 0.5352 0.4953 0.5848 0.213 Uiso calc 0.252(5) B 3
C C75B 0.700(2) 0.4037(16) 0.4804(17) 0.101(6) Uani d 0.252(5) B 3
H H75D 0.7097 0.3615 0.5194 0.152 Uiso calc 0.252(5) B 3
H H75E 0.6709 0.3875 0.4441 0.152 Uiso calc 0.252(5) B 3
H H75F 0.7617 0.4111 0.4606 0.152 Uiso calc 0.252(5) B 3
O O29 0.6538(5) 0.4705(4) 0.0592(3) 0.094(2) Uani d 0.813(7) D 1
C C61 0.7226(5) 0.4828(4) 0.0228(4) 0.0627(18) Uani d 0.813(7) D 1
H H61 0.7729 0.4889 0.0455 0.075 Uiso calc 0.813(7) D 1
N N9 0.7307(5) 0.4879(4) -0.0460(3) 0.0588(15) Uani d 0.813(7) D 1
C C62 0.6558(7) 0.4829(6) -0.0858(5) 0.085(3) Uani d 0.813(7) D 1
H H62A 0.6515 0.5217 -0.1272 0.127 Uiso calc 0.813(7) D 1
H H62B 0.5953 0.4956 -0.0562 0.127 Uiso calc 0.813(7) D 1
H H62C 0.6703 0.4279 -0.1007 0.127 Uiso calc 0.813(7) D 1
C C63 0.8174(6) 0.4974(5) -0.0839(6) 0.091(3) Uani d 0.813(7) D 1
H H63A 0.8511 0.4480 -0.1072 0.137 Uiso calc 0.813(7) D 1
H H63B 0.8573 0.5071 -0.0510 0.137 Uiso calc 0.813(7) D 1
H H63C 0.8029 0.5436 -0.1191 0.137 Uiso calc 0.813(7) D 1
O O29B 0.593(2) 0.474(2) -0.0371(18) 0.112(7) Uani d 0.187(7) D 2
C C61B 0.670(2) 0.460(2) -0.075(2) 0.072(4) Uani d 0.187(7) D 2
H H61B 0.6843 0.4166 -0.1042 0.087 Uiso calc 0.187(7) D 2
N N9B 0.732(2) 0.501(2) -0.0781(14) 0.073(4) Uani d 0.187(7) D 2
C C62B 0.783(3) 0.505(2) -0.0198(18) 0.085(6) Uani d 0.187(7) D 2
H H62D 0.8250 0.5392 -0.0348 0.128 Uiso calc 0.187(7) D 2
H H62E 0.7376 0.5281 0.0194 0.128 Uiso calc 0.187(7) D 2
H H62F 0.8203 0.4503 -0.0048 0.128 Uiso calc 0.187(7) D 2
C C63B 0.770(3) 0.529(2) -0.1455(16) 0.096(8) Uani d 0.187(7) D 2
H H63D 0.8149 0.5587 -0.1388 0.144 Uiso calc 0.187(7) D 2
H H63E 0.8024 0.4829 -0.1729 0.144 Uiso calc 0.187(7) D 2
H H63F 0.7183 0.5657 -0.1707 0.144 Uiso calc 0.187(7) D 2
O O30 0.1094(4) 1.1136(3) 0.2412(3) 0.0700(15) Uani d 0.795(6) E 1
C C64 0.1762(5) 1.1008(3) 0.1954(3) 0.0485(15) Uani d 0.795(6) E 1
H H64 0.2132 1.1378 0.1889 0.058 Uiso calc 0.795(6) E 1
N N10 0.2021(4) 1.0394(3) 0.1536(3) 0.0428(12) Uani d 0.795(6) E 1
C C65 0.1457(6) 0.9836(6) 0.1555(5) 0.053(2) Uani d 0.795(6) E 1
H H65A 0.0982 0.9918 0.1964 0.064 Uiso calc 0.795(6) E 1
H H65B 0.1869 0.9278 0.1587 0.064 Uiso calc 0.795(6) E 1
H H65C 0.1138 0.9935 0.1125 0.064 Uiso calc 0.795(6) E 1
C C66 0.2827(6) 1.0294(5) 0.1004(5) 0.060(2) Uani d 0.795(6) E 1
H H66A 0.2614 1.0314 0.0540 0.091 Uiso calc 0.795(6) E 1
H H66B 0.3290 0.9769 0.1101 0.091 Uiso calc 0.795(6) E 1
H H66C 0.3120 1.0730 0.1013 0.091 Uiso calc 0.795(6) E 1
O O30B 0.315(2) 0.8658(15) 0.1790(17) 0.128(9) Uani d 0.205(6) E 2
C C64B 0.3147(19) 0.9280(15) 0.1396(17) 0.080(5) Uani d 0.205(6) E 2
H H64B 0.3701 0.9276 0.1087 0.096 Uiso calc 0.205(6) E 2
N N10B 0.2436(15) 0.9936(12) 0.1381(13) 0.063(4) Uani d 0.205(6) E 2
C C65B 0.149(2) 0.996(3) 0.173(2) 0.061(7) Uani d 0.205(6) E 2
H H65D 0.1260 1.0420 0.2013 0.073 Uiso calc 0.205(6) E 2
H H65E 0.1528 0.9454 0.2025 0.073 Uiso calc 0.205(6) E 2
H H65F 0.1062 1.0008 0.1368 0.073 Uiso calc 0.205(6) E 2
C C66B 0.253(2) 1.0673(16) 0.099(2) 0.068(6) Uani d 0.205(6) E 2
H H66D 0.2186 1.0773 0.0574 0.102 Uiso calc 0.205(6) E 2
H H66E 0.3202 1.0620 0.0844 0.102 Uiso calc 0.205(6) E 2
H H66F 0.2271 1.1128 0.1287 0.102 Uiso calc 0.205(6) E 2
O O32 0.4946(10) 0.3953(7) 0.2133(6) 0.149(4) Uani d 0.662(8) F 1
C C70 0.5017(10) 0.4644(8) 0.2209(7) 0.104(3) Uani d 0.662(8) F 1
H H70 0.5351 0.4896 0.1843 0.125 Uiso calc 0.662(8) F 1
N N12 0.4647(8) 0.5032(6) 0.2776(6) 0.097(3) Uani d 0.662(8) F 1
C C71 0.4145(10) 0.4772(9) 0.3425(7) 0.119(4) Uani d 0.662(8) F 1
H H71A 0.3821 0.5243 0.3692 0.178 Uiso calc 0.662(8) F 1
H H71B 0.4600 0.4378 0.3708 0.178 Uiso calc 0.662(8) F 1
H H71C 0.3679 0.4521 0.3308 0.178 Uiso calc 0.662(8) F 1
C C72 0.4817(9) 0.5813(7) 0.2843(8) 0.104(4) Uani d 0.662(8) F 1
H H72A 0.5500 0.5745 0.2792 0.156 Uiso calc 0.662(8) F 1
H H72B 0.4542 0.6002 0.3305 0.156 Uiso calc 0.662(8) F 1
H H72C 0.4522 0.6212 0.2476 0.156 Uiso calc 0.662(8) F 1
O O32B 0.393(4) 0.438(3) 0.258(3) 0.125(6) Uani d 0.129(7) G 2
C C70B 0.383(3) 0.489(4) 0.302(3) 0.102(5) Uani d 0.129(7) G 2
H H70B 0.3305 0.4985 0.3364 0.123 Uiso calc 0.129(7) G 2
N N12B 0.447(4) 0.529(4) 0.299(2) 0.102(4) Uani d 0.129(7) G 2
C C71B 0.501(4) 0.539(4) 0.231(2) 0.104(7) Uani d 0.129(7) G 2
H H71D 0.5457 0.5696 0.2364 0.156 Uiso calc 0.129(7) G 2
H H71E 0.5366 0.4855 0.2158 0.156 Uiso calc 0.129(7) G 2
H H71F 0.4580 0.5684 0.1968 0.156 Uiso calc 0.129(7) G 2
C C72B 0.485(5) 0.540(4) 0.362(3) 0.113(7) Uani d 0.129(7) G 2
H H72D 0.5305 0.5710 0.3489 0.170 Uiso calc 0.129(7) G 2
H H72E 0.4334 0.5684 0.3947 0.170 Uiso calc 0.129(7) G 2
H H72F 0.5167 0.4863 0.3836 0.170 Uiso calc 0.129(7) G 2
N N1 0.7053(2) 0.78168(17) 0.10739(14) 0.0199(6) Uani d 1 . .
N N2 0.6028(2) 0.89077(17) 0.28938(14) 0.0204(6) Uani d 1 . .
N N3 0.7847(2) 0.70711(17) 0.39560(14) 0.0206(6) Uani d 1 . .
N N4 0.8901(2) 0.60026(17) 0.21382(15) 0.0203(6) Uani d 1 . .
O O1 0.76938(17) 0.73567(14) 0.15509(12) 0.0214(5) Uani d 1 . .
O O2 0.76892(17) 0.67437(14) 0.04144(12) 0.0239(5) Uani d 1 . .
O O3 0.54324(18) 0.88879(15) 0.06758(13) 0.0281(6) Uani d 1 . .
O O4 0.66176(17) 0.84794(15) 0.23461(12) 0.0221(5) Uani d 1 . .
O O5 0.50616(17) 0.94708(15) 0.20380(12) 0.0244(5) Uani d 1 . .
O O6 0.52302(18) 0.91461(16) 0.42318(13) 0.0292(6) Uani d 1 . .
O O7 0.74262(17) 0.76747(14) 0.34465(12) 0.0212(5) Uani d 1 . .
O O8 0.67041(18) 0.78276(15) 0.47023(12) 0.0252(5) Uani d 1 . .
O O9 0.88376(19) 0.55938(16) 0.44801(13) 0.0314(6) Uani d 1 . .
O O10 0.85166(17) 0.65657(14) 0.26463(12) 0.0206(5) Uani d 1 . .
O O11 0.94163(18) 0.51425(15) 0.30769(12) 0.0259(5) Uani d 1 . .
O O12 0.90092(19) 0.53000(15) 0.09247(13) 0.0284(6) Uani d 1 . .
O O13 0.95902(18) 0.75362(15) 0.15842(13) 0.0259(5) Uani d 1 . .
O O14 0.95353(18) 0.68252(15) 0.07062(13) 0.0277(6) Uani d 1 . .
O O15 0.81358(18) 0.90155(15) 0.14887(13) 0.0277(6) Uani d 1 . .
O O16 0.67229(19) 0.96743(16) 0.11445(14) 0.0303(6) Uani d 1 . .
O O17 0.80583(19) 0.91298(15) 0.29535(13) 0.0296(6) Uani d 1 . .
O O18 0.71982(19) 0.92547(16) 0.39915(13) 0.0295(6) Uani d 1 . .
O O19 0.95190(18) 0.76711(15) 0.30493(13) 0.0274(6) Uani d 1 . .
O O20 1.00531(19) 0.64178(16) 0.35380(14) 0.0300(6) Uani d 1 . .
O O21 0.7043(2) 0.59229(17) 0.17790(15) 0.0327(6) Uani d 1 . .
H H21A 0.664(3) 0.599(3) 0.150(2) 0.049 Uiso d 1 . .
H H21B 0.715(4) 0.5427(13) 0.189(3) 0.049 Uiso d 1 . .
O O22 0.5360(2) 0.76725(18) 0.19837(15) 0.0337(6) Uani d 1 . .
H H22A 0.518(4) 0.742(3) 0.171(2) 0.050 Uiso d 1 . .
H H22B 0.482(2) 0.778(3) 0.219(3) 0.050 Uiso d 1 . .
O O23 0.5523(2) 0.74493(19) 0.36839(16) 0.0385(7) Uani d 1 . .
H H23A 0.534(4) 0.725(3) 0.4070(17) 0.058 Uiso d 1 . .
H H23B 0.4944(19) 0.766(3) 0.359(3) 0.058 Uiso d 1 . .
O O24C 0.7301(2) 0.57216(17) 0.34800(16) 0.0374(7) Uani d 0.758(8) H 2
H H24A 0.693(3) 0.566(2) 0.3854(16) 0.056 Uiso d 0.758(8) H 2
H H24B 0.742(4) 0.5272(10) 0.3291(16) 0.056 Uiso d 0.758(8) H 2
O O24 0.7301(2) 0.57216(17) 0.34800(16) 0.0374(7) Uani d 0.242(8) H 1
C C73 0.7336(14) 0.5073(10) 0.3849(10) 0.053(3) Uani d 0.242(8) H 1
H H73 0.7839 0.4622 0.3699 0.064 Uiso calc 0.242(8) H 1
N N13 0.6797(15) 0.4908(12) 0.4407(11) 0.083(4) Uani d 0.242(8) H 1
C C74 0.589(2) 0.554(2) 0.455(2) 0.086(6) Uani d 0.242(8) H 1
H H74A 0.5533 0.5370 0.4973 0.129 Uiso calc 0.242(8) H 1
H H74B 0.6016 0.6050 0.4618 0.129 Uiso calc 0.242(8) H 1
H H74C 0.5515 0.5626 0.4149 0.129 Uiso calc 0.242(8) H 1
C C75 0.672(3) 0.4096(14) 0.458(2) 0.105(7) Uani d 0.242(8) H 1
H H75A 0.6286 0.4087 0.5014 0.157 Uiso calc 0.242(8) H 1
H H75B 0.6465 0.3926 0.4199 0.157 Uiso calc 0.242(8) H 1
H H75C 0.7341 0.3723 0.4658 0.157 Uiso calc 0.242(8) H 1
O O33 0.614(2) 0.5511(17) 0.4696(16) 0.097(4) Uani d 0.257(14) I 2
H H33E 0.6474 0.5763 0.4848 0.145 Uiso d 0.257(14) I 2
H H33F 0.5717 0.5468 0.5014 0.145 Uiso d 0.257(14) I 2
O O34 0.6567(9) 0.3773(8) 0.5029(7) 0.073(4) Uani d 0.361(13) J 2
H H34A 0.6407 0.4059 0.5379 0.109 Uiso d 0.361(13) J 2
H H34B 0.6056 0.3767 0.4882 0.109 Uiso d 0.361(13) J 2
O O25 0.5452(2) 0.6557(2) 0.10663(18) 0.0504(8) Uani d 1 . .
C C49 0.5246(4) 0.6532(3) 0.0472(3) 0.0533(12) Uani d 1 . .
H H49 0.5702 0.6184 0.0167 0.064 Uiso calc 1 . .
N N5 0.4446(3) 0.6948(3) 0.0228(2) 0.0572(11) Uani d 1 . .
C C50 0.3745(4) 0.7508(5) 0.0669(3) 0.087(2) Uani d 1 . .
H H50A 0.3800 0.8058 0.0546 0.130 Uiso calc 1 . .
H H50B 0.3852 0.7350 0.1163 0.130 Uiso calc 1 . .
H H50C 0.3110 0.7494 0.0596 0.130 Uiso calc 1 . .
C C51 0.4265(5) 0.6905(4) -0.0491(3) 0.0772(19) Uani d 1 . .
H H51A 0.4089 0.7452 -0.0727 0.116 Uiso calc 1 . .
H H51B 0.3748 0.6660 -0.0485 0.116 Uiso calc 1 . .
H H51C 0.4838 0.6573 -0.0745 0.116 Uiso calc 1 . .
O O31 0.8265(6) 0.2547(5) 0.4425(5) 0.124(3) Uani d 0.790(9) K 1
C C67 0.9164(7) 0.2283(6) 0.4274(5) 0.086(2) Uani d 0.790(9) K 1
H H67 0.9419 0.1729 0.4181 0.104 Uiso calc 0.790(9) K 1
N N11 0.9754(5) 0.2716(5) 0.4240(4) 0.0768(19) Uani d 0.790(9) K 1
C C68 0.9530(8) 0.3518(6) 0.4479(6) 0.089(3) Uani d 0.790(9) K 1
H H68A 0.9751 0.3877 0.4109 0.133 Uiso calc 0.790(9) K 1
H H68B 0.9844 0.3492 0.4901 0.133 Uiso calc 0.790(9) K 1
H H68C 0.8844 0.3729 0.4588 0.133 Uiso calc 0.790(9) K 1
C C69 1.0730(6) 0.2372(6) 0.3946(6) 0.093(3) Uani d 0.790(9) K 1
H H69A 1.1089 0.2762 0.3953 0.139 Uiso calc 0.790(9) K 1
H H69B 1.1020 0.1872 0.4226 0.139 Uiso calc 0.790(9) K 1
H H69C 1.0737 0.2249 0.3460 0.139 Uiso calc 0.790(9) K 1
O O31B 0.9091(16) 0.1627(9) 0.4682(14) 0.123(6) Uani d 0.210(9) K 2
C C67B 0.8859(10) 0.2372(8) 0.4658(12) 0.092(4) Uani d 0.210(9) K 2
H H67B 0.8207 0.2645 0.4760 0.110 Uiso calc 0.210(9) K 2
N N11B 0.9444(10) 0.2819(8) 0.4504(12) 0.091(4) Uani d 0.210(9) K 2
C C68B 1.0447(11) 0.2424(14) 0.435(2) 0.100(7) Uani d 0.210(9) K 2
H H68D 1.0534 0.1878 0.4207 0.150 Uiso calc 0.210(9) K 2
H H68E 1.0773 0.2388 0.4765 0.150 Uiso calc 0.210(9) K 2
H H68F 1.0710 0.2740 0.3962 0.150 Uiso calc 0.210(9) K 2
C C69B 0.9116(19) 0.3701(8) 0.449(2) 0.098(7) Uani d 0.210(9) K 2
H H69D 0.9656 0.3922 0.4361 0.147 Uiso calc 0.210(9) K 2
H H69E 0.8661 0.3911 0.4137 0.147 Uiso calc 0.210(9) K 2
H H69F 0.8808 0.3864 0.4950 0.147 Uiso calc 0.210(9) K 2
Na Na1 0.66419(10) 0.68887(9) 0.26918(8) 0.0300(3) Uani d 1 . .
Mn Mn1 0.84339(4) 0.63331(3) 0.12120(3) 0.01926(13) Uani d 1 . .
Mn Mn2 0.60623(4) 0.87295(3) 0.14702(3) 0.01915(13) Uani d 1 . .
Mn Mn3 0.63617(4) 0.84893(3) 0.38408(3) 0.02020(13) Uani d 1 . .
Mn Mn4 0.87530(4) 0.60976(3) 0.35842(3) 0.02184(14) Uani d 1 . .
Y Y1 0.83176(2) 0.80033(2) 0.23623(2) 0.01941(9) Uani d 1 . .

loop_
_atom_site_aniso_label
_atom_site_aniso_U_11
_atom_site_aniso_U_22
_atom_site_aniso_U_33
_atom_site_aniso_U_12
_atom_site_aniso_U_13
_atom_site_aniso_U_23
C1 0.0219(17) 0.0207(17) 0.0181(16) -0.0060(14) -0.0003(13) 0.0003(13)
C2 0.0255(18) 0.0303(19) 0.0174(17) -0.0098(15) -0.0057(14) 0.0018(14)
C3 0.0284(19) 0.0244(18) 0.0206(17) -0.0095(15) -0.0038(14) 0.0006(14)
C4 0.0278(19) 0.0282(19) 0.0253(19) -0.0062(16) -0.0061(15) 0.0039(15)
C5 0.032(2) 0.041(2) 0.0209(18) -0.0080(18) -0.0116(16) 0.0074(16)
C6 0.042(2) 0.046(2) 0.0195(18) -0.010(2) -0.0057(17) -0.0055(17)
C7 0.030(2) 0.033(2) 0.0254(19) -0.0042(16) -0.0035(16) -0.0047(16)
C8 0.0224(17) 0.0175(16) 0.0205(17) -0.0027(14) -0.0013(14) 0.0027(13)
C9 0.0219(18) 0.0208(17) 0.0249(18) 0.0022(14) 0.0018(14) -0.0048(14)
C10 0.0212(18) 0.0238(18) 0.0268(18) -0.0026(15) -0.0039(14) -0.0020(15)
C11 0.028(2) 0.032(2) 0.0239(18) -0.0050(16) -0.0003(15) -0.0042(15)
C12 0.033(2) 0.029(2) 0.032(2) 0.0035(17) 0.0058(17) -0.0097(17)
C13 0.036(2) 0.031(2) 0.036(2) 0.0115(18) -0.0021(18) -0.0039(18)
C14 0.036(2) 0.030(2) 0.0242(19) 0.0041(17) -0.0035(16) -0.0010(16)
C15 0.0255(18) 0.0220(17) 0.0204(17) -0.0069(15) -0.0025(14) -0.0018(14)
C16 0.0308(19) 0.0275(19) 0.0162(17) -0.0098(16) -0.0041(14) 0.0034(14)
C17 0.0292(19) 0.0273(19) 0.0206(18) -0.0087(15) -0.0029(15) 0.0012(14)
C18 0.037(2) 0.0269(19) 0.0268(19) -0.0052(17) -0.0076(16) 0.0051(16)
C19 0.048(3) 0.034(2) 0.0216(19) -0.0111(19) -0.0101(17) 0.0105(16)
C20 0.051(3) 0.039(2) 0.0174(18) -0.008(2) -0.0013(17) 0.0017(16)
C21 0.039(2) 0.028(2) 0.0230(19) -0.0044(17) -0.0024(16) 0.0002(15)
C22 0.0214(17) 0.0188(17) 0.0236(18) -0.0016(14) -0.0023(14) 0.0001(14)
C23 0.0251(18) 0.0180(17) 0.0293(19) 0.0007(14) -0.0006(15) -0.0056(14)
C24 0.0239(18) 0.0234(18) 0.0272(18) -0.0045(15) -0.0021(15) -0.0016(15)
C25 0.034(2) 0.0271(19) 0.030(2) -0.0048(16) -0.0002(16) -0.0096(16)
C26 0.036(2) 0.027(2) 0.041(2) 0.0009(17) -0.0035(18) -0.0173(18)
C27 0.040(2) 0.023(2) 0.048(3) 0.0074(18) -0.009(2) -0.0071(18)
C28 0.039(2) 0.0261(19) 0.0263(19) -0.0001(17) -0.0062(17) -0.0055(16)
C29 0.0265(19) 0.0259(19) 0.0265(19) -0.0033(15) 0.0034(15) -0.0052(15)
C30 0.050(3) 0.046(3) 0.033(2) -0.027(2) 0.016(2) -0.0150(19)
C31 0.062(3) 0.054(3) 0.046(3) -0.036(3) 0.025(2) -0.024(2)
C32 0.070(4) 0.076(4) 0.071(4) -0.051(3) 0.045(3) -0.045(3)
C33 0.106(5) 0.055(3) 0.033(3) -0.045(3) 0.002(3) 0.006(2)
C34 0.032(2) 0.0258(19) 0.0226(18) -0.0020(16) 0.0029(15) 0.0021(15)
C35 0.032(2) 0.027(2) 0.051(3) -0.0097(17) -0.0041(19) 0.0052(18)
C36 0.050(3) 0.043(3) 0.073(4) -0.022(2) -0.010(3) 0.019(3)
C37 0.041(3) 0.033(2) 0.075(4) -0.009(2) -0.005(2) -0.012(2)
C38 0.037(2) 0.039(2) 0.063(3) -0.016(2) -0.003(2) 0.004(2)
C39 0.032(2) 0.0227(18) 0.028(2) -0.0026(16) -0.0017(16) -0.0037(15)
C40 0.045(3) 0.048(3) 0.034(2) -0.023(2) 0.0065(19) -0.0156(19)
C41 0.046(3) 0.051(3) 0.050(3) -0.026(2) 0.006(2) -0.015(2)
C42 0.061(3) 0.112(5) 0.039(3) -0.049(4) -0.010(2) 0.001(3)
C43 0.072(4) 0.071(4) 0.084(4) -0.044(3) 0.029(3) -0.047(3)
C44 0.031(2) 0.032(2) 0.0231(18) -0.0049(17) -0.0065(15) -0.0053(16)
C45 0.028(2) 0.035(2) 0.042(2) -0.0083(17) -0.0079(18) -0.0016(18)
C46 0.038(2) 0.043(3) 0.062(3) -0.017(2) -0.007(2) -0.004(2)
C47 0.038(3) 0.040(2) 0.058(3) -0.010(2) 0.009(2) -0.005(2)
C48 0.040(3) 0.064(3) 0.060(3) -0.016(2) -0.020(2) 0.008(3)
O26 0.0374(18) 0.068(2) 0.051(2) -0.0147(17) 0.0045(15) -0.0159(17)
C52 0.032(2) 0.068(3) 0.054(3) -0.019(2) 0.001(2) -0.021(3)
N6 0.038(2) 0.065(3) 0.056(3) -0.022(2) 0.0059(19) -0.025(2)
C53 0.082(4) 0.074(4) 0.063(4) -0.038(4) 0.021(3) -0.021(3)
C54 0.040(3) 0.086(4) 0.094(5) -0.013(3) 0.005(3) -0.049(4)
O27 0.104(5) 0.158(7) 0.057(4) -0.082(5) 0.000(3) 0.004(4)
C55 0.067(4) 0.142(6) 0.053(4) -0.057(4) 0.002(3) -0.010(4)
N7 0.072(4) 0.138(6) 0.063(4) -0.049(4) 0.008(3) 0.002(4)
C56 0.091(7) 0.172(9) 0.088(7) -0.045(7) 0.037(6) 0.031(7)
C57 0.069(5) 0.168(9) 0.083(6) -0.035(6) 0.009(5) -0.033(6)
O27B 0.155(18) 0.20(2) 0.144(18) -0.016(18) -0.013(16) -0.023(17)
C55B 0.094(9) 0.164(11) 0.085(9) -0.031(10) 0.005(9) -0.014(9)
N7B 0.079(6) 0.148(7) 0.073(6) -0.042(6) 0.000(6) -0.010(6)
C56B 0.097(11) 0.166(11) 0.096(10) -0.030(11) 0.016(10) 0.011(10)
C57B 0.062(9) 0.147(11) 0.088(10) -0.051(9) 0.004(9) -0.003(10)
O28 0.067(3) 0.032(2) 0.057(3) -0.014(2) -0.005(2) -0.002(2)
C58 0.071(4) 0.038(3) 0.063(3) -0.019(3) -0.007(3) -0.006(3)
N8 0.070(3) 0.039(3) 0.065(3) -0.025(2) 0.002(3) -0.018(2)
C59 0.121(7) 0.078(5) 0.066(5) -0.016(5) -0.011(5) -0.023(4)
C60 0.084(5) 0.048(4) 0.102(6) -0.016(4) -0.002(5) -0.022(4)
O28B 0.088(9) 0.047(8) 0.072(9) -0.024(7) -0.005(9) -0.008(8)
C58B 0.075(6) 0.044(5) 0.066(6) -0.025(5) -0.004(5) -0.010(5)
N8B 0.078(6) 0.047(6) 0.071(5) -0.020(5) -0.001(5) -0.011(5)
C59B 0.104(14) 0.073(13) 0.088(13) -0.018(12) 0.013(13) -0.002(12)
C60B 0.089(11) 0.060(11) 0.097(12) -0.025(10) 0.004(12) -0.015(11)
O24B 0.121(11) 0.086(10) 0.077(9) -0.044(9) -0.003(9) 0.014(9)
C73B 0.097(8) 0.096(7) 0.081(8) -0.041(7) 0.019(7) 0.017(7)
N13B 0.099(7) 0.107(7) 0.090(7) -0.033(6) -0.001(6) 0.018(6)
C74B 0.113(18) 0.152(19) 0.138(19) -0.003(17) -0.020(17) -0.001(18)
C75B 0.093(11) 0.119(11) 0.088(11) -0.036(10) -0.020(10) 0.033(10)
O29 0.122(5) 0.080(4) 0.072(4) -0.020(4) -0.003(4) 0.002(3)
C61 0.066(4) 0.052(3) 0.073(4) -0.014(3) -0.016(3) -0.016(3)
N9 0.065(3) 0.050(3) 0.068(4) -0.027(2) 0.000(3) -0.013(3)
C62 0.101(6) 0.078(6) 0.078(6) -0.024(5) -0.024(5) -0.010(5)
C63 0.081(5) 0.067(5) 0.126(7) -0.037(4) 0.026(5) -0.013(5)
O29B 0.116(13) 0.098(13) 0.123(14) -0.035(12) -0.002(12) -0.012(12)
C61B 0.079(7) 0.062(7) 0.083(7) -0.028(7) -0.008(7) -0.011(7)
N9B 0.077(6) 0.060(6) 0.086(6) -0.024(5) -0.009(6) -0.015(6)
C62B 0.084(10) 0.067(10) 0.102(10) -0.018(9) -0.007(10) -0.011(10)
C63B 0.092(13) 0.076(13) 0.120(14) -0.032(12) 0.013(13) -0.019(13)
O30 0.066(3) 0.068(3) 0.068(3) -0.003(3) -0.003(3) -0.021(3)
C64 0.057(4) 0.038(3) 0.055(4) -0.016(3) -0.020(3) 0.000(3)
N10 0.049(3) 0.040(3) 0.048(3) -0.025(2) -0.011(2) -0.001(2)
C65 0.061(4) 0.056(5) 0.057(5) -0.036(3) -0.009(3) -0.010(4)
C66 0.068(5) 0.063(5) 0.060(4) -0.035(4) -0.001(4) -0.007(4)
O30B 0.116(16) 0.104(16) 0.139(18) -0.010(14) 0.035(15) -0.011(15)
C64B 0.079(9) 0.078(9) 0.078(9) -0.023(8) 0.008(9) -0.001(9)
N10B 0.068(7) 0.064(7) 0.064(7) -0.031(6) -0.002(6) -0.001(6)
C65B 0.068(11) 0.056(11) 0.065(12) -0.026(10) -0.003(10) -0.015(10)
C66B 0.072(11) 0.068(12) 0.065(10) -0.030(10) -0.006(10) 0.013(11)
O32 0.180(10) 0.154(9) 0.113(7) -0.032(8) -0.060(7) 0.006(7)
C70 0.114(7) 0.106(7) 0.109(7) -0.050(6) -0.043(6) 0.014(6)
N12 0.087(5) 0.100(6) 0.115(6) -0.053(5) -0.015(5) 0.026(5)
C71 0.107(8) 0.116(8) 0.130(9) -0.049(7) -0.002(7) 0.042(7)
C72 0.094(7) 0.098(7) 0.129(9) -0.055(6) -0.002(7) 0.018(7)
O32B 0.123(10) 0.127(10) 0.126(10) -0.045(10) -0.020(10) 0.025(10)
C70B 0.094(8) 0.104(9) 0.119(9) -0.055(8) -0.019(8) 0.027(8)
N12B 0.097(7) 0.103(8) 0.118(8) -0.054(7) -0.024(7) 0.026(7)
C71B 0.101(11) 0.103(11) 0.117(12) -0.053(11) -0.020(11) 0.025(11)
C72B 0.103(11) 0.110(11) 0.128(12) -0.048(11) -0.011(11) 0.029(11)
N1 0.0207(14) 0.0223(14) 0.0152(13) -0.0033(12) -0.0052(11) 0.0015(11)
N2 0.0187(14) 0.0221(14) 0.0166(14) -0.0011(12) 0.0032(11) -0.0049(11)
N3 0.0258(15) 0.0182(14) 0.0143(13) -0.0022(12) -0.0036(11) 0.0034(11)
N4 0.0233(15) 0.0165(14) 0.0184(14) -0.0014(11) 0.0005(11) -0.0054(11)
O1 0.0227(12) 0.0190(11) 0.0187(11) 0.0004(10) -0.0047(9) 0.0000(9)
O2 0.0271(13) 0.0220(12) 0.0192(12) -0.0005(10) -0.0028(10) -0.0048(10)
O3 0.0286(14) 0.0257(13) 0.0247(13) 0.0023(11) -0.0066(11) -0.0033(10)
O4 0.0200(12) 0.0258(12) 0.0155(11) 0.0008(10) 0.0007(9) -0.0041(9)
O5 0.0258(13) 0.0237(12) 0.0183(12) 0.0015(10) -0.0030(10) -0.0011(10)
O6 0.0281(14) 0.0337(14) 0.0199(12) -0.0012(11) 0.0007(10) -0.0023(11)
O7 0.0229(12) 0.0192(11) 0.0160(11) 0.0004(10) -0.0012(9) 0.0031(9)
O8 0.0286(13) 0.0238(13) 0.0175(12) 0.0004(11) 0.0002(10) -0.0022(10)
O9 0.0361(15) 0.0253(13) 0.0231(13) 0.0032(11) -0.0007(11) 0.0028(10)
O10 0.0256(12) 0.0157(11) 0.0169(11) -0.0005(9) 0.0000(9) -0.0033(9)
O11 0.0317(14) 0.0206(12) 0.0196(12) 0.0016(10) -0.0043(10) 0.0002(10)
O12 0.0357(15) 0.0243(13) 0.0225(13) -0.0022(11) -0.0049(11) -0.0056(10)
O13 0.0248(13) 0.0289(13) 0.0217(13) -0.0053(11) 0.0026(10) -0.0052(10)
O14 0.0317(14) 0.0274(13) 0.0239(13) -0.0101(11) 0.0043(11) -0.0052(11)
O15 0.0290(14) 0.0254(13) 0.0247(13) -0.0045(11) 0.0003(11) 0.0023(10)
O16 0.0322(15) 0.0269(13) 0.0327(14) -0.0108(11) -0.0058(11) 0.0036(11)
O17 0.0367(15) 0.0253(13) 0.0258(13) -0.0081(11) 0.0005(11) -0.0047(11)
O18 0.0293(14) 0.0326(14) 0.0270(13) -0.0101(11) 0.0041(11) -0.0093(11)
O19 0.0278(14) 0.0272(13) 0.0255(13) -0.0034(11) -0.0066(11) -0.0030(10)
O20 0.0293(14) 0.0296(14) 0.0297(14) -0.0068(11) -0.0073(11) 0.0044(11)
O21 0.0360(16) 0.0293(14) 0.0341(15) -0.0104(13) -0.0069(12) -0.0006(12)
O22 0.0302(15) 0.0360(16) 0.0348(16) -0.0112(13) 0.0029(12) -0.0051(12)
O23 0.0369(16) 0.0433(17) 0.0347(16) -0.0144(14) 0.0015(13) 0.0018(13)
O24C 0.0448(17) 0.0280(14) 0.0382(16) -0.0118(13) -0.0002(13) 0.0009(12)
O24 0.0448(17) 0.0280(14) 0.0382(16) -0.0118(13) -0.0002(13) 0.0009(12)
C73 0.057(6) 0.050(6) 0.053(6) -0.026(5) 0.004(5) 0.009(5)
N13 0.084(7) 0.083(6) 0.079(6) -0.036(6) 0.007(6) 0.023(6)
C74 0.089(11) 0.098(10) 0.072(10) -0.040(10) 0.000(9) 0.018(9)
C75 0.097(11) 0.116(11) 0.092(11) -0.030(10) -0.008(10) 0.032(10)
O33 0.100(8) 0.099(7) 0.085(7) -0.042(7) 0.017(6) 0.018(6)
O34 0.073(7) 0.091(7) 0.070(7) -0.056(5) -0.011(5) 0.026(5)
O25 0.053(2) 0.0454(18) 0.056(2) -0.0126(16) -0.0182(17) -0.0072(16)
C49 0.058(3) 0.045(3) 0.064(3) -0.019(2) -0.019(3) -0.004(2)
N5 0.053(2) 0.057(3) 0.067(3) -0.024(2) -0.023(2) 0.014(2)
C50 0.047(3) 0.114(6) 0.078(4) -0.006(4) -0.005(3) 0.031(4)
C51 0.092(5) 0.077(4) 0.077(4) -0.041(4) -0.040(4) 0.017(3)
O31 0.128(6) 0.150(6) 0.128(6) -0.099(5) 0.031(5) -0.039(5)
C67 0.108(5) 0.105(5) 0.071(5) -0.079(4) 0.019(4) -0.014(4)
N11 0.096(5) 0.097(4) 0.060(4) -0.073(4) 0.006(3) 0.004(3)
C68 0.119(7) 0.103(6) 0.072(5) -0.082(6) 0.018(6) -0.020(5)
C69 0.084(6) 0.085(6) 0.109(8) -0.034(5) -0.010(6) 0.021(6)
O31B 0.132(11) 0.143(11) 0.108(11) -0.070(10) 0.009(10) -0.009(10)
C67B 0.108(7) 0.114(6) 0.076(7) -0.069(6) 0.003(6) -0.015(6)
N11B 0.111(7) 0.108(6) 0.075(6) -0.074(6) 0.011(6) -0.010(6)
C68B 0.105(12) 0.109(11) 0.084(12) -0.040(11) 0.009(12) 0.008(11)
C69B 0.123(13) 0.110(11) 0.071(11) -0.061(11) 0.011(12) 0.000(11)
Na1 0.0306(8) 0.0275(7) 0.0303(8) -0.0058(6) -0.0019(6) -0.0044(6)
Mn1 0.0231(3) 0.0161(3) 0.0155(3) -0.0002(2) -0.0028(2) -0.0023(2)
Mn2 0.0202(3) 0.0180(3) 0.0155(3) 0.0006(2) -0.0024(2) -0.0015(2)
Mn3 0.0203(3) 0.0211(3) 0.0140(3) 0.0012(2) -0.0003(2) -0.0006(2)
Mn4 0.0272(3) 0.0174(3) 0.0152(3) 0.0012(2) -0.0008(2) 0.0001(2)
Y1 0.02044(16) 0.01900(16) 0.01589(15) -0.00179(11) -0.00074(11) -0.00104(11)

loop_
_atom_type_symbol
_atom_type_description
_atom_type_scat_dispersion_real
_atom_type_scat_dispersion_imag
_atom_type_scat_source
C C 0.0181 0.0091 'International Tables Vol C Tables 4.2.6.8 and 6.1.1.4'
H H 0.0000 0.0000 'International Tables Vol C Tables 4.2.6.8 and 6.1.1.4'
N N 0.0311 0.0180 'International Tables Vol C Tables 4.2.6.8 and 6.1.1.4'
O O 0.0492 0.0322 'International Tables Vol C Tables 4.2.6.8 and 6.1.1.4'
Na Na 0.1353 0.1239 'International Tables Vol C Tables 4.2.6.8 and 6.1.1.4'
Mn Mn -0.5299 2.8052 'International Tables Vol C Tables 4.2.6.8 and 6.1.1.4'
Y Y -0.2670 2.0244 'International Tables Vol C Tables 4.2.6.8 and 6.1.1.4'

loop_
_geom_angle_atom_site_label_1
_geom_angle_atom_site_label_2
_geom_angle_atom_site_label_3
_geom_angle
O2 C1 N1 121.6(3)
O2 C1 C2 119.4(3)
N1 C1 C2 119.0(3)
C7 C2 C3 119.6(3)
C7 C2 C1 117.7(3)
C3 C2 C1 122.8(3)
O3 C3 C4 117.6(3)
O3 C3 C2 124.1(3)
C4 C3 C2 118.2(3)
C5 C4 C3 121.1(4)
C5 C4 H4 119.5
C3 C4 H4 119.5
C4 C5 C6 120.9(3)
C4 C5 H5 119.5
C6 C5 H5 119.5
C7 C6 C5 119.2(4)
C7 C6 H6 120.4
C5 C6 H6 120.4
C6 C7 C2 121.0(4)
C6 C7 H7 119.5
C2 C7 H7 119.5
O5 C8 N2 121.2(3)
O5 C8 C9 119.8(3)
N2 C8 C9 119.0(3)
C14 C9 C10 118.9(3)
C14 C9 C8 117.9(3)
C10 C9 C8 123.2(3)
O6 C10 C11 117.7(3)
O6 C10 C9 123.7(3)
C11 C10 C9 118.6(3)
C12 C11 C10 121.5(4)
C12 C11 H11 119.3
C10 C11 H11 119.3
C11 C12 C13 120.7(4)
C11 C12 H12 119.7
C13 C12 H12 119.7
C14 C13 C12 118.9(4)
C14 C13 H13 120.6
C12 C13 H13 120.6
C13 C14 C9 121.4(4)
C13 C14 H14 119.3
C9 C14 H14 119.3
O8 C15 N3 121.0(3)
O8 C15 C16 119.3(3)
N3 C15 C16 119.7(3)
C21 C16 C17 119.6(3)
C21 C16 C15 117.9(3)
C17 C16 C15 122.5(3)
O9 C17 C18 117.5(3)
O9 C17 C16 124.5(3)
C18 C17 C16 118.0(3)
C19 C18 C17 121.3(4)
C19 C18 H18 119.4
C17 C18 H18 119.4
C18 C19 C20 121.0(4)
C18 C19 H19 119.5
C20 C19 H19 119.5
C21 C20 C19 118.9(4)
C21 C20 H20 120.6
C19 C20 H20 120.6
C20 C21 C16 121.3(4)
C20 C21 H21 119.4
C16 C21 H21 119.4
O11 C22 N4 121.0(3)
O11 C22 C23 119.4(3)
N4 C22 C23 119.6(3)
C28 C23 C24 119.2(3)
C28 C23 C22 117.9(3)
C24 C23 C22 122.9(3)
O12 C24 C25 117.7(3)
O12 C24 C23 124.1(3)
C25 C24 C23 118.2(3)
C26 C25 C24 121.3(4)
C26 C25 H25 119.3
C24 C25 H25 119.3
C25 C26 C27 121.0(4)
C25 C26 H26 119.5
C27 C26 H26 119.5
C28 C27 C26 118.8(4)
C28 C27 H27 120.6
C26 C27 H27 120.6
C27 C28 C23 121.4(4)
C27 C28 H28 119.3
C23 C28 H28 119.3
O14 C29 O13 124.8(4)
O14 C29 C30 116.8(3)
O13 C29 C30 118.4(3)
C32 C30 C31 110.1(4)
C32 C30 C29 109.5(4)
C31 C30 C29 111.4(4)
C32 C30 C33 110.1(4)
C31 C30 C33 109.4(4)
C29 C30 C33 106.2(4)
C30 C31 H31A 109.5
C30 C31 H31B 109.5
H31A C31 H31B 109.5
C30 C31 H31C 109.5
H31A C31 H31C 109.5
H31B C31 H31C 109.5
C30 C32 H32A 109.5
C30 C32 H32B 109.5
H32A C32 H32B 109.5
C30 C32 H32C 109.5
H32A C32 H32C 109.5
H32B C32 H32C 109.5
C30 C33 H33A 109.5
C30 C33 H33B 109.5
H33A C33 H33B 109.5
C30 C33 H33C 109.5
H33A C33 H33C 109.5
H33B C33 H33C 109.5
O16 C34 O15 124.4(4)
O16 C34 C35 116.8(3)
O15 C34 C35 118.8(4)
C36 C35 C38 110.3(4)
C36 C35 C34 109.2(4)
C38 C35 C34 111.7(3)
C36 C35 C37 110.5(4)
C38 C35 C37 109.0(4)
C34 C35 C37 106.0(3)
C35 C36 H36A 109.5
C35 C36 H36B 109.5
H36A C36 H36B 109.5
C35 C36 H36C 109.5
H36A C36 H36C 109.5
H36B C36 H36C 109.5
C35 C37 H37A 109.5
C35 C37 H37B 109.5
H37A C37 H37B 109.5
C35 C37 H37C 109.5
H37A C37 H37C 109.5
H37B C37 H37C 109.5
C35 C38 H38A 109.5
C35 C38 H38B 109.5
H38A C38 H38B 109.5
C35 C38 H38C 109.5
H38A C38 H38C 109.5
H38B C38 H38C 109.5
O18 C39 O17 123.6(4)
O18 C39 C40 117.6(3)
O17 C39 C40 118.7(3)
C43 C40 C41 110.0(4)
C43 C40 C39 109.3(4)
C41 C40 C39 112.9(4)
C43 C40 C42 109.9(5)
C41 C40 C42 108.7(4)
C39 C40 C42 105.8(4)
C40 C41 H41A 109.5
C40 C41 H41B 109.5
H41A C41 H41B 109.5
C40 C41 H41C 109.5
H41A C41 H41C 109.5
H41B C41 H41C 109.5
C40 C42 H42A 109.5
C40 C42 H42B 109.5
H42A C42 H42B 109.5
C40 C42 H42C 109.5
H42A C42 H42C 109.5
H42B C42 H42C 109.5
C40 C43 H43A 109.5
C40 C43 H43B 109.5
H43A C43 H43B 109.5
C40 C43 H43C 109.5
H43A C43 H43C 109.5
H43B C43 H43C 109.5
O20 C44 O19 124.0(4)
O20 C44 C45 117.9(3)
O19 C44 C45 118.2(4)
C46 C45 C48 110.2(4)
C46 C45 C44 111.7(3)
C48 C45 C44 109.6(4)
C46 C45 C47 109.0(4)
C48 C45 C47 110.1(4)
C44 C45 C47 106.1(3)
C45 C46 H46A 109.5
C45 C46 H46B 109.5
H46A C46 H46B 109.5
C45 C46 H46C 109.5
H46A C46 H46C 109.5
H46B C46 H46C 109.5
C45 C47 H47A 109.5
C45 C47 H47B 109.5
H47A C47 H47B 109.5
C45 C47 H47C 109.5
H47A C47 H47C 109.5
H47B C47 H47C 109.5
C45 C48 H48A 109.5
C45 C48 H48B 109.5
H48A C48 H48B 109.5
C45 C48 H48C 109.5
H48A C48 H48C 109.5
H48B C48 H48C 109.5
O26 C52 N6 123.2(5)
O26 C52 H52 118.4
N6 C52 H52 118.4
C52 N6 C53 120.0(5)
C52 N6 C54 121.3(5)
C53 N6 C54 118.6(5)
N6 C53 H53A 109.5
N6 C53 H53B 109.5
H53A C53 H53B 109.5
N6 C53 H53C 109.5
H53A C53 H53C 109.5
H53B C53 H53C 109.5
N6 C54 H54A 109.5
N6 C54 H54B 109.5
H54A C54 H54B 109.5
N6 C54 H54C 109.5
H54A C54 H54C 109.5
H54B C54 H54C 109.5
O27 C55 N7 128.1(9)
O27 C55 H55 116.0
N7 C55 H55 116.0
C55 N7 C57 123.4(8)
C55 N7 C56 122.2(9)
C57 N7 C56 114.4(8)
N7 C56 H56A 109.5
N7 C56 H56B 109.5
H56A C56 H56B 109.5
N7 C56 H56C 109.5
H56A C56 H56C 109.5
H56B C56 H56C 109.5
N7 C57 H57A 109.5
N7 C57 H57B 109.5
H57A C57 H57B 109.5
N7 C57 H57C 109.5
H57A C57 H57C 109.5
H57B C57 H57C 109.5
O27B C55B N7B 125.0(6)
O27B C55B H55B 117.5
N7B C55B H55B 117.5
C55B N7B C56B 118.9(5)
C55B N7B C57B 121.7(5)
C56B N7B C57B 118.8(5)
N7B C56B H56D 109.5
N7B C56B H56E 109.5
H56D C56B H56E 109.5
N7B C56B H56F 109.5
H56D C56B H56F 109.5
H56E C56B H56F 109.5
N7B C57B H57D 109.5
N7B C57B H57E 109.5
H57D C57B H57E 109.5
N7B C57B H57F 109.5
H57D C57B H57F 109.5
H57E C57B H57F 109.5
O28 C58 N8 127.6(7)
O28 C58 H58 116.2
N8 C58 H58 116.2
C58 N8 C60 126.4(8)
C58 N8 C59 117.5(7)
C60 N8 C59 116.1(7)
N8 C59 H59A 109.5
N8 C59 H59B 109.5
H59A C59 H59B 109.5
N8 C59 H59C 109.5
H59A C59 H59C 109.5
H59B C59 H59C 109.5
N8 C60 H60A 109.5
N8 C60 H60B 109.5
H60A C60 H60B 109.5
N8 C60 H60C 109.5
H60A C60 H60C 109.5
H60B C60 H60C 109.5
O28B C58B N8B 126(2)
O28B C58B H58B 117.0
N8B C58B H58B 117.0
C58B N8B C60B 120.2(19)
C58B N8B C59B 124.0(19)
C60B N8B C59B 115.9(18)
N8B C59B H59D 109.5
N8B C59B H59E 109.5
H59D C59B H59E 109.5
N8B C59B H59F 109.5
H59D C59B H59F 109.5
H59E C59B H59F 109.5
N8B C60B H60D 109.5
N8B C60B H60E 109.5
H60D C60B H60E 109.5
N8B C60B H60F 109.5
H60D C60B H60F 109.5
H60E C60B H60F 109.5
O24B C73B N13B 136(3)
O24B C73B H73B 111.9
N13B C73B H73B 111.9
C73B N13B C75B 115.0(18)
C73B N13B C74B 126.8(19)
C75B N13B C74B 118.1(18)
N13B C74B H74D 109.5
N13B C74B H74E 109.5
H74D C74B H74E 109.5
N13B C74B H74F 109.5
H74D C74B H74F 109.5
H74E C74B H74F 109.5
N13B C75B H75D 109.5
N13B C75B H75E 109.5
H75D C75B H75E 109.5
N13B C75B H75F 109.5
H75D C75B H75F 109.5
H75E C75B H75F 109.5
O29 C61 N9 123.3(7)
O29 C61 H61 118.4
N9 C61 H61 118.4
C61 N9 C63 118.8(7)
C61 N9 C62 122.6(7)
C63 N9 C62 118.6(8)
N9 C62 H62A 109.5
N9 C62 H62B 109.5
H62A C62 H62B 109.5
N9 C62 H62C 109.5
H62A C62 H62C 109.5
H62B C62 H62C 109.5
N9 C63 H63A 109.5
N9 C63 H63B 109.5
H63A C63 H63B 109.5
N9 C63 H63C 109.5
H63A C63 H63C 109.5
H63B C63 H63C 109.5
O29B C61B N9B 125(3)
O29B C61B H61B 117.4
N9B C61B H61B 117.4
C61B N9B C63B 120(2)
C61B N9B C62B 124(2)
C63B N9B C62B 114.4(19)
N9B C62B H62D 109.5
N9B C62B H62E 109.5
H62D C62B H62E 109.5
N9B C62B H62F 109.5
H62D C62B H62F 109.5
H62E C62B H62F 109.5
N9B C63B H63D 109.5
N9B C63B H63E 109.5
H63D C63B H63E 109.5
N9B C63B H63F 109.5
H63D C63B H63F 109.5
H63E C63B H63F 109.5
O30 C64 N10 126.2(6)
O30 C64 H64 116.9
N10 C64 H64 116.9
C64 N10 C65 121.1(6)
C64 N10 C66 122.1(5)
C65 N10 C66 116.6(6)
N10 C65 H65A 109.5
N10 C65 H65B 109.5
H65A C65 H65B 109.5
N10 C65 H65C 109.5
H65A C65 H65C 109.5
H65B C65 H65C 109.5
N10 C66 H66A 109.5
N10 C66 H66B 109.5
H66A C66 H66B 109.5
N10 C66 H66C 109.5
H66A C66 H66C 109.5
H66B C66 H66C 109.5
O30B C64B N10B 124(2)
O30B C64B H64B 118.0
N10B C64B H64B 118.0
C64B N10B C66B 121.2(18)
C64B N10B C65B 122.4(19)
C66B N10B C65B 116.4(19)
N10B C65B H65D 109.5
N10B C65B H65E 109.5
H65D C65B H65E 109.5
N10B C65B H65F 109.5
H65D C65B H65F 109.5
H65E C65B H65F 109.5
N10B C66B H66D 109.5
N10B C66B H66E 109.5
H66D C66B H66E 109.5
N10B C66B H66F 109.5
H66D C66B H66F 109.5
H66E C66B H66F 109.5
O32 C70 N12 122.8(13)
O32 C70 H70 118.6
N12 C70 H70 118.6
C70 N12 C71 129.9(11)
C70 N12 C72 119.3(10)
C71 N12 C72 110.5(11)
N12 C71 H71A 109.5
N12 C71 H71B 109.5
H71A C71 H71B 109.5
N12 C71 H71C 109.5
H71A C71 H71C 109.5
H71B C71 H71C 109.5
N12 C72 H72A 109.5
N12 C72 H72B 109.5
H72A C72 H72B 109.5
N12 C72 H72C 109.5
H72A C72 H72C 109.5
H72B C72 H72C 109.5
O32B C70B N12B 120(3)
O32B C70B H70B 120.2
N12B C70B H70B 120.2
C70B N12B C72B 122(3)
C70B N12B C71B 117(2)
C72B N12B C71B 118(2)
N12B C71B H71D 109.5
N12B C71B H71E 109.5
H71D C71B H71E 109.5
N12B C71B H71F 109.5
H71D C71B H71F 109.5
H71E C71B H71F 109.5
N12B C72B H72D 109.5
N12B C72B H72E 109.5
H72D C72B H72E 109.5
N12B C72B H72F 109.5
H72D C72B H72F 109.5
H72E C72B H72F 109.5
C1 N1 O1 112.7(3)
C1 N1 Mn2 130.4(2)
O1 N1 Mn2 114.56(19)
C8 N2 O4 112.6(3)
C8 N2 Mn3 130.1(2)
O4 N2 Mn3 115.3(2)
C15 N3 O7 112.3(3)
C15 N3 Mn4 130.6(2)
O7 N3 Mn4 115.36(19)
C22 N4 O10 112.9(3)
C22 N4 Mn1 129.9(2)
O10 N4 Mn1 115.28(19)
N1 O1 Mn1 112.17(18)
N1 O1 Y1 121.55(18)
Mn1 O1 Y1 120.20(11)
N1 O1 Na1 106.95(17)
Mn1 O1 Na1 102.09(10)
Y1 O1 Na1 86.36(8)
C1 O2 Mn1 111.7(2)
C3 O3 Mn2 130.0(2)
N2 O4 Mn2 112.58(18)
N2 O4 Y1 121.43(18)
Mn2 O4 Y1 120.63(11)
N2 O4 Na1 104.91(17)
Mn2 O4 Na1 102.99(10)
Y1 O4 Na1 85.99(8)
C8 O5 Mn2 111.9(2)
C10 O6 Mn3 129.7(2)
N3 O7 Mn3 112.68(18)
N3 O7 Y1 121.91(18)
Mn3 O7 Y1 119.81(11)
N3 O7 Na1 103.38(17)
Mn3 O7 Na1 103.48(10)
Y1 O7 Na1 87.50(8)
C15 O8 Mn3 112.2(2)
C17 O9 Mn4 130.9(2)
N4 O10 Mn4 112.48(18)
N4 O10 Y1 121.36(18)
Mn4 O10 Y1 119.71(11)
N4 O10 Na1 106.01(17)
Mn4 O10 Na1 102.31(10)
Y1 O10 Na1 87.74(8)
C22 O11 Mn4 111.9(2)
C24 O12 Mn1 129.6(2)
C29 O13 Y1 139.9(2)
C29 O14 Mn1 123.2(2)
C34 O15 Y1 139.9(2)
C34 O16 Mn2 123.8(2)
C39 O17 Y1 140.9(2)
C39 O18 Mn3 124.7(2)
C44 O19 Y1 139.1(2)
C44 O20 Mn4 123.9(2)
Na1 O21 Mn1 95.42(10)
Na1 O21 H21A 116(4)
Mn1 O21 H21A 111(4)
Na1 O21 H21B 121(4)
Mn1 O21 H21B 114(4)
H21A O21 H21B 100(5)
Mn2 O22 Na1 98.28(11)
Mn2 O22 H22A 118(4)
Na1 O22 H22A 117(4)
Mn2 O22 H22B 122(4)
Na1 O22 H22B 116(4)
H22A O22 H22B 88(5)
Na1 O23 H23A 133(4)
Na1 O23 H23B 115(4)
H23A O23 H23B 90(5)
Na1 O24C Mn4 95.00(10)
Na1 O24C H24A 115(2)
Mn4 O24C H24A 119(4)
Na1 O24C H24B 112.6(19)
Mn4 O24C H24B 113(4)
H24A O24C H24B 103(3)
C73 O24 Na1 157.0(10)
C73 O24 Mn4 108.0(10)
Na1 O24 Mn4 95.00(10)
O24 C73 N13 131.1(17)
O24 C73 H73 114.5
N13 C73 H73 114.5
C73 N13 C75 120.8(19)
C73 N13 C74 115.0(18)
C75 N13 C74 112.9(19)
N13 C74 H74A 109.5
N13 C74 H74B 109.5
H74A C74 H74B 109.5
N13 C74 H74C 109.5
H74A C74 H74C 109.5
H74B C74 H74C 109.5
N13 C75 H75A 109.5
N13 C75 H75B 109.5
H75A C75 H75B 109.5
N13 C75 H75C 109.5
H75A C75 H75C 109.5
H75B C75 H75C 109.5
H33E O33 H33F 107.6
H34A O34 H34B 106.1
O25 C49 N5 125.1(5)
O25 C49 H49 117.5
N5 C49 H49 117.5
C49 N5 C50 119.1(5)
C49 N5 C51 121.8(5)
C50 N5 C51 119.0(5)
N5 C50 H50A 109.5
N5 C50 H50B 109.5
H50A C50 H50B 109.5
N5 C50 H50C 109.5
H50A C50 H50C 109.5
H50B C50 H50C 109.5
N5 C51 H51A 109.5
N5 C51 H51B 109.5
H51A C51 H51B 109.5
N5 C51 H51C 109.5
H51A C51 H51C 109.5
H51B C51 H51C 109.5
O31 C67 N11 125.0(9)
O31 C67 H67 117.5
N11 C67 H67 117.5
C67 N11 C68 125.4(8)
C67 N11 C69 118.5(8)
C68 N11 C69 116.1(7)
N11 C68 H68A 109.5
N11 C68 H68B 109.5
H68A C68 H68B 109.5
N11 C68 H68C 109.5
H68A C68 H68C 109.5
H68B C68 H68C 109.5
N11 C69 H69A 109.5
N11 C69 H69B 109.5
H69A C69 H69B 109.5
N11 C69 H69C 109.5
H69A C69 H69C 109.5
H69B C69 H69C 109.5
O31B C67B N11B 125.1(6)
O31B C67B H67B 117.5
N11B C67B H67B 117.5
C67B N11B C68B 119.1(5)
C67B N11B C69B 121.9(5)
C68B N11B C69B 119.0(5)
N11B C68B H68D 109.5
N11B C68B H68E 109.5
H68D C68B H68E 109.5
N11B C68B H68F 109.5
H68D C68B H68F 109.5
H68E C68B H68F 109.5
N11B C69B H69D 109.5
N11B C69B H69E 109.5
H69D C69B H69E 109.5
N11B C69B H69F 109.5
H69D C69B H69F 109.5
H69E C69B H69F 109.5
O24 Na1 O23 87.79(11)
O24C Na1 O23 87.79(11)
O24 Na1 O21 85.54(11)
O24C Na1 O21 85.54(11)
O23 Na1 O21 146.26(12)
O24 Na1 O22 149.78(12)
O24C Na1 O22 149.78(12)
O23 Na1 O22 84.02(11)
O21 Na1 O22 85.33(11)
O24 Na1 O10 68.52(9)
O24C Na1 O10 68.52(9)
O23 Na1 O10 124.35(11)
O21 Na1 O10 83.38(9)
O22 Na1 O10 138.49(10)
O24 Na1 O7 84.56(10)
O24C Na1 O7 84.56(10)
O23 Na1 O7 69.82(10)
O21 Na1 O7 141.90(11)
O22 Na1 O7 119.17(10)
O10 Na1 O7 58.78(8)
O24 Na1 O1 121.82(10)
O24C Na1 O1 121.82(10)
O23 Na1 O1 140.89(11)
O21 Na1 O1 67.70(9)
O22 Na1 O1 80.57(9)
O10 Na1 O1 58.19(8)
O7 Na1 O1 86.88(8)
O24 Na1 O4 142.11(11)
O24C Na1 O4 142.11(11)
O23 Na1 O4 83.54(10)
O21 Na1 O4 120.40(10)
O22 Na1 O4 65.63(9)
O10 Na1 O4 86.37(8)
O7 Na1 O4 57.82(7)
O1 Na1 O4 57.35(7)
O24 Na1 Y1 106.73(9)
O24C Na1 Y1 106.73(9)
O23 Na1 Y1 107.52(9)
O21 Na1 Y1 106.08(8)
O22 Na1 Y1 103.48(8)
O10 Na1 Y1 43.32(5)
O7 Na1 Y1 43.36(5)
O1 Na1 Y1 43.53(5)
O4 Na1 Y1 43.05(5)
O24 Na1 Mn4 42.98(8)
O24C Na1 Mn4 42.98(8)
O23 Na1 Mn4 99.01(9)
O21 Na1 Mn4 98.38(8)
O22 Na1 Mn4 167.24(9)
O10 Na1 Mn4 31.45(5)
O7 Na1 Mn4 51.71(6)
O1 Na1 Mn4 89.51(6)
O4 Na1 Mn4 102.24(7)
Y1 Na1 Mn4 63.77(3)
O24 Na1 Mn3 99.33(8)
O24C Na1 Mn3 99.33(8)
O23 Na1 Mn3 44.12(8)
O21 Na1 Mn3 169.26(9)
O22 Na1 Mn3 94.84(8)
O10 Na1 Mn3 89.48(6)
O7 Na1 Mn3 30.86(5)
O1 Na1 Mn3 101.70(7)
O4 Na1 Mn3 50.83(5)
Y1 Na1 Mn3 63.41(3)
Mn4 Na1 Mn3 79.24(3)
O12 Mn1 O1 172.51(12)
O12 Mn1 O2 96.78(11)
O1 Mn1 O2 81.85(10)
O12 Mn1 N4 90.93(11)
O1 Mn1 N4 89.15(11)
O2 Mn1 N4 166.95(11)
O12 Mn1 O14 94.63(11)
O1 Mn1 O14 92.76(10)
O2 Mn1 O14 90.79(11)
N4 Mn1 O14 99.10(11)
O12 Mn1 O21 91.16(11)
O1 Mn1 O21 81.40(10)
O2 Mn1 O21 85.59(10)
N4 Mn1 O21 83.73(11)
O14 Mn1 O21 173.51(10)
O12 Mn1 Na1 126.89(9)
O1 Mn1 Na1 46.81(8)
O2 Mn1 Na1 101.65(8)
N4 Mn1 Na1 65.33(9)
O14 Mn1 Na1 133.92(7)
O21 Mn1 Na1 42.23(7)
O3 Mn2 O4 172.75(12)
O3 Mn2 O5 96.84(11)
O4 Mn2 O5 81.62(10)
O3 Mn2 N1 90.58(11)
O4 Mn2 N1 89.78(11)
O5 Mn2 N1 167.69(11)
O3 Mn2 O16 94.43(11)
O4 Mn2 O16 92.66(11)
O5 Mn2 O16 90.25(11)
N1 Mn2 O16 98.98(11)
O3 Mn2 O22 92.31(11)
O4 Mn2 O22 80.55(10)
O5 Mn2 O22 86.75(10)
N1 Mn2 O22 83.14(11)
O16 Mn2 O22 172.91(10)
O3 Mn2 Na1 127.54(9)
O4 Mn2 Na1 46.51(8)
O5 Mn2 Na1 101.65(8)
N1 Mn2 Na1 66.07(8)
O16 Mn2 Na1 133.63(8)
O22 Mn2 Na1 41.26(7)
O6 Mn3 O7 170.54(12)
O6 Mn3 O8 95.86(11)
O7 Mn3 O8 81.69(10)
O6 Mn3 N2 91.04(11)
O7 Mn3 N2 89.58(11)
O8 Mn3 N2 166.28(12)
O6 Mn3 O18 95.75(11)
O7 Mn3 O18 93.46(10)
O8 Mn3 O18 91.75(11)
N2 Mn3 O18 99.36(11)
O6 Mn3 Na1 126.47(9)
O7 Mn3 Na1 45.66(8)
O8 Mn3 Na1 99.23(8)
N2 Mn3 Na1 67.21(9)
O18 Mn3 Na1 134.40(7)
O9 Mn4 O10 172.02(12)
O9 Mn4 O11 97.27(11)
O10 Mn4 O11 81.63(10)
O9 Mn4 N3 90.42(11)
O10 Mn4 N3 89.20(11)
O11 Mn4 N3 166.41(12)
O9 Mn4 O20 94.64(12)
O10 Mn4 O20 93.27(10)
O11 Mn4 O20 90.16(11)
N3 Mn4 O20 100.40(12)
O9 Mn4 O24 91.44(12)
O10 Mn4 O24 80.60(10)
O11 Mn4 O24 85.58(11)
N3 Mn4 O24 83.03(11)
O20 Mn4 O24 172.98(10)
O9 Mn4 O24C 91.44(12)
O10 Mn4 O24C 80.60(10)
O11 Mn4 O24C 85.58(11)
N3 Mn4 O24C 83.03(11)
O20 Mn4 O24C 172.98(10)
O9 Mn4 Na1 126.87(9)
O10 Mn4 Na1 46.24(8)
O11 Mn4 Na1 101.43(8)
N3 Mn4 Na1 65.06(9)
O20 Mn4 Na1 134.11(7)
O24 Mn4 Na1 42.02(7)
O24C Mn4 Na1 42.02(7)
O19 Y1 O13 77.98(9)
O19 Y1 O15 123.27(10)
O13 Y1 O15 77.25(9)
O19 Y1 O17 76.42(9)
O13 Y1 O17 124.40(10)
O15 Y1 O17 77.15(9)
O19 Y1 O4 145.05(9)
O13 Y1 O4 136.80(8)
O15 Y1 O4 77.39(9)
O17 Y1 O4 82.48(9)
O19 Y1 O10 78.54(9)
O13 Y1 O10 82.23(9)
O15 Y1 O10 145.10(9)
O17 Y1 O10 137.52(9)
O4 Y1 O10 99.89(8)
O19 Y1 O7 82.80(9)
O13 Y1 O7 145.03(8)
O15 Y1 O7 137.39(8)
O17 Y1 O7 77.84(9)
O4 Y1 O7 65.56(8)
O10 Y1 O7 65.37(8)
O19 Y1 O1 138.13(8)
O13 Y1 O1 77.21(9)
O15 Y1 O1 82.85(9)
O17 Y1 O1 145.20(9)
O4 Y1 O1 65.40(8)
O10 Y1 O1 65.11(8)
O7 Y1 O1 99.25(8)
O19 Y1 Na1 117.64(7)
O13 Y1 Na1 117.35(7)
O15 Y1 Na1 119.08(7)
O17 Y1 Na1 118.24(7)
O4 Y1 Na1 50.95(6)
O10 Y1 Na1 48.94(6)
O7 Y1 Na1 49.15(6)
O1 Y1 Na1 50.11(6)

loop_
_geom_bond_atom_site_label_1
_geom_bond_atom_site_label_2
_geom_bond_distance
C1 O2 1.287(4)
C1 N1 1.313(4)
C1 C2 1.481(5)
C2 C7 1.404(5)
C2 C3 1.414(5)
C3 O3 1.329(4)
C3 C4 1.402(5)
C4 C5 1.379(5)
C4 H4 0.9500
C5 C6 1.386(6)
C5 H5 0.9500
C6 C7 1.385(6)
C6 H6 0.9500
C7 H7 0.9500
C8 O5 1.288(4)
C8 N2 1.320(5)
C8 C9 1.475(5)
C9 C14 1.408(5)
C9 C10 1.417(5)
C10 O6 1.332(4)
C10 C11 1.395(5)
C11 C12 1.371(6)
C11 H11 0.9500
C12 C13 1.397(6)
C12 H12 0.9500
C13 C14 1.381(6)
C13 H13 0.9500
C14 H14 0.9500
C15 O8 1.289(4)
C15 N3 1.317(5)
C15 C16 1.475(5)
C16 C21 1.409(5)
C16 C17 1.414(5)
C17 O9 1.329(4)
C17 C18 1.408(5)
C18 C19 1.376(6)
C18 H18 0.9500
C19 C20 1.396(6)
C19 H19 0.9500
C20 C21 1.383(5)
C20 H20 0.9500
C21 H21 0.9500
C22 O11 1.293(4)
C22 N4 1.315(4)
C22 C23 1.474(5)
C23 C28 1.406(5)
C23 C24 1.414(5)
C24 O12 1.332(4)
C24 C25 1.401(5)
C25 C26 1.369(6)
C25 H25 0.9500
C26 C27 1.393(6)
C26 H26 0.9500
C27 C28 1.378(6)
C27 H27 0.9500
C28 H28 0.9500
C29 O14 1.251(5)
C29 O13 1.261(4)
C29 C30 1.537(6)
C30 C32 1.521(6)
C30 C31 1.522(6)
C30 C33 1.538(8)
C31 H31A 0.9800
C31 H31B 0.9800
C31 H31C 0.9800
C32 H32A 0.9800
C32 H32B 0.9800
C32 H32C 0.9800
C33 H33A 0.9800
C33 H33B 0.9800
C33 H33C 0.9800
C34 O16 1.251(5)
C34 O15 1.259(5)
C34 C35 1.534(6)
C35 C36 1.518(7)
C35 C38 1.527(6)
C35 C37 1.553(7)
C36 H36A 0.9800
C36 H36B 0.9800
C36 H36C 0.9800
C37 H37A 0.9800
C37 H37B 0.9800
C37 H37C 0.9800
C38 H38A 0.9800
C38 H38B 0.9800
C38 H38C 0.9800
C39 O18 1.250(5)
C39 O17 1.274(5)
C39 C40 1.529(6)
C40 C43 1.516(7)
C40 C41 1.523(6)
C40 C42 1.547(8)
C41 H41A 0.9800
C41 H41B 0.9800
C41 H41C 0.9800
C42 H42A 0.9800
C42 H42B 0.9800
C42 H42C 0.9800
C43 H43A 0.9800
C43 H43B 0.9800
C43 H43C 0.9800
C44 O20 1.248(5)
C44 O19 1.271(5)
C44 C45 1.540(6)
C45 C46 1.522(6)
C45 C48 1.526(6)
C45 C47 1.542(6)
C46 H46A 0.9800
C46 H46B 0.9800
C46 H46C 0.9800
C47 H47A 0.9800
C47 H47B 0.9800
C47 H47C 0.9800
C48 H48A 0.9800
C48 H48B 0.9800
C48 H48C 0.9800
O26 C52 1.252(6)
C52 N6 1.312(6)
C52 H52 0.9500
N6 C53 1.440(8)
N6 C54 1.455(7)
C53 H53A 0.9800
C53 H53B 0.9800
C53 H53C 0.9800
C54 H54A 0.9800
C54 H54B 0.9800
C54 H54C 0.9800
O27 C55 1.271(9)
C55 N7 1.298(9)
C55 H55 0.9500
N7 C57 1.444(10)
N7 C56 1.477(10)
C56 H56A 0.9800
C56 H56B 0.9800
C56 H56C 0.9800
C57 H57A 0.9800
C57 H57B 0.9800
C57 H57C 0.9800
O27B C55B 1.232(6)
C55B N7B 1.311(6)
C55B H55B 0.9500
N7B C56B 1.453(7)
N7B C57B 1.460(6)
C56B H56D 0.9800
C56B H56E 0.9800
C56B H56F 0.9800
C57B H57D 0.9800
C57B H57E 0.9800
C57B H57F 0.9800
O28 C58 1.218(8)
C58 N8 1.306(9)
C58 H58 0.9500
N8 C60 1.439(10)
N8 C59 1.476(11)
C59 H59A 0.9800
C59 H59B 0.9800
C59 H59C 0.9800
C60 H60A 0.9800
C60 H60B 0.9800
C60 H60C 0.9800
O28B C58B 1.233(15)
C58B N8B 1.304(14)
C58B H58B 0.9500
N8B C60B 1.444(15)
N8B C59B 1.455(15)
C59B H59D 0.9800
C59B H59E 0.9800
C59B H59F 0.9800
C60B H60D 0.9800
C60B H60E 0.9800
C60B H60F 0.9800
O24B C73B 1.215(15)
C73B N13B 1.290(14)
C73B H73B 0.9500
N13B C75B 1.448(15)
N13B C74B 1.454(15)
C74B H74D 0.9800
C74B H74E 0.9800
C74B H74F 0.9800
C75B H75D 0.9800
C75B H75E 0.9800
C75B H75F 0.9800
O29 C61 1.222(9)
C61 N9 1.311(8)
C61 H61 0.9500
N9 C63 1.441(9)
N9 C62 1.460(9)
C62 H62A 0.9800
C62 H62B 0.9800
C62 H62C 0.9800
C63 H63A 0.9800
C63 H63B 0.9800
C63 H63C 0.9800
O29B C61B 1.245(16)
C61B N9B 1.310(15)
C61B H61B 0.9500
N9B C63B 1.441(15)
N9B C62B 1.455(15)
C62B H62D 0.9800
C62B H62E 0.9800
C62B H62F 0.9800
C63B H63D 0.9800
C63B H63E 0.9800
C63B H63F 0.9800
O30 C64 1.225(7)
C64 N10 1.342(7)
C64 H64 0.9500
N10 C65 1.450(8)
N10 C66 1.453(8)
C65 H65A 0.9800
C65 H65B 0.9800
C65 H65C 0.9800
C66 H66A 0.9800
C66 H66B 0.9800
C66 H66C 0.9800
O30B C64B 1.247(15)
C64B N10B 1.303(14)
C64B H64B 0.9500
N10B C66B 1.443(14)
N10B C65B 1.462(15)
C65B H65D 0.9800
C65B H65E 0.9800
C65B H65F 0.9800
C66B H66D 0.9800
C66B H66E 0.9800
C66B H66F 0.9800
O32 C70 1.258(11)
C70 N12 1.319(12)
C70 H70 0.9500
N12 C71 1.467(11)
N12 C72 1.469(11)
C71 H71A 0.9800
C71 H71B 0.9800
C71 H71C 0.9800
C72 H72A 0.9800
C72 H72B 0.9800
C72 H72C 0.9800
O32B C70B 1.250(16)
C70B N12B 1.323(15)
C70B H70B 0.9500
N12B C72B 1.440(16)
N12B C71B 1.468(16)
C71B H71D 0.9800
C71B H71E 0.9800
C71B H71F 0.9800
C72B H72D 0.9800
C72B H72E 0.9800
C72B H72F 0.9800
N1 O1 1.415(4)
N1 Mn2 1.964(3)
N2 O4 1.408(4)
N2 Mn3 1.956(3)
N3 O7 1.411(4)
N3 Mn4 1.962(3)
N4 O10 1.406(4)
N4 Mn1 1.963(3)
O1 Mn1 1.925(2)
O1 Y1 2.439(2)
O1 Na1 2.717(3)
O2 Mn1 1.956(2)
O3 Mn2 1.850(3)
O4 Mn2 1.925(2)
O4 Y1 2.419(2)
O4 Na1 2.752(3)
O5 Mn2 1.956(2)
O6 Mn3 1.850(3)
O7 Mn3 1.919(2)
O7 Y1 2.429(2)
O7 Na1 2.676(3)
O8 Mn3 1.943(2)
O9 Mn4 1.846(3)
O10 Mn4 1.927(2)
O10 Y1 2.427(2)
O10 Na1 2.667(3)
O11 Mn4 1.954(2)
O12 Mn1 1.854(3)
O13 Y1 2.261(2)
O14 Mn1 2.140(3)
O15 Y1 2.270(2)
O16 Mn2 2.143(3)
O17 Y1 2.281(3)
O18 Mn3 2.132(3)
O19 Y1 2.261(2)
O20 Mn4 2.152(3)
O21 Na1 2.460(3)
O21 Mn1 2.466(3)
O21 H21A 0.82(2)
O21 H21B 0.83(2)
O22 Mn2 2.423(3)
O22 Na1 2.463(3)
O22 H22A 0.84(2)
O22 H22B 0.83(2)
O23 Na1 2.449(3)
O23 H23A 0.84(2)
O23 H23B 0.86(2)
O24C Na1 2.424(3)
O24C Mn4 2.469(3)
O24C H24A 0.863(19)
O24C H24B 0.859(19)
O24 C73 1.251(12)
O24 Na1 2.424(3)
O24 Mn4 2.469(3)
C73 N13 1.313(14)
C73 H73 0.9500
N13 C75 1.447(15)
N13 C74 1.483(15)
C74 H74A 0.9800
C74 H74B 0.9800
C74 H74C 0.9800
C75 H75A 0.9800
C75 H75B 0.9800
C75 H75C 0.9800
O33 H33E 0.8447
O33 H33F 0.8356
O34 H34A 0.8494
O34 H34B 0.8475
O25 C49 1.232(5)
C49 N5 1.311(6)
C49 H49 0.9500
N5 C50 1.452(7)
N5 C51 1.459(6)
C50 H50A 0.9800
C50 H50B 0.9800
C50 H50C 0.9800
C51 H51A 0.9800
C51 H51B 0.9800
C51 H51C 0.9800
O31 C67 1.284(10)
C67 N11 1.304(8)
C67 H67 0.9500
N11 C68 1.445(9)
N11 C69 1.461(10)
C68 H68A 0.9800
C68 H68B 0.9800
C68 H68C 0.9800
C69 H69A 0.9800
C69 H69B 0.9800
C69 H69C 0.9800
O31B C67B 1.232(6)
C67B N11B 1.311(6)
C67B H67B 0.9500
N11B C68B 1.452(7)
N11B C69B 1.459(6)
C68B H68D 0.9800
C68B H68E 0.9800
C68B H68F 0.9800
C69B H69D 0.9800
C69B H69E 0.9800
C69B H69F 0.9800
Na1 Y1 3.5343(15)
Na1 Mn4 3.6079(16)
Na1 Mn3 3.6382(15)

loop_
_geom_hbond_atom_site_label_D
_geom_hbond_atom_site_label_H
_geom_hbond_atom_site_label_A
_geom_hbond_site_symmetry_A
_geom_hbond_distance_DH
_geom_hbond_distance_HA
_geom_hbond_distance_DA
_geom_hbond_angle_DHA
C18 H18 O20 2_766 0.95 2.60 3.359(5) 137.4
C25 H25 O14 2_765 0.95 2.59 3.374(5) 140.5
C49 H49 O29 . 0.95 2.58 3.180(8) 120.9
C51 H51B O29 2_665 0.98 2.56 3.376(9) 140.9
C53 H53B O31 2_666 0.98 2.48 3.377(9) 151.6
C55 H55 O8 . 0.95 2.36 3.098(8) 134.6
C56 H56A O32 2_666 0.98 2.56 3.499(17) 161.6
C59 H59B O29 . 0.98 2.56 3.262(11) 128.5
C61 H61 O12 . 0.95 2.52 3.457(8) 169.4
C63B H63F O32B 2_665 0.98 2.53 3.34(6) 140.2
C64B H64B O3 . 0.95 2.50 3.40(3) 156.9
C71B H71D O21 . 0.98 2.60 3.41(5) 140.8
C72B H72E O34 2_666 0.98 2.36 3.31(7) 163.3
C74 H74B O27 . 0.98 2.27 2.87(3) 118.7
C75 H75C O31 . 0.98 2.15 2.99(3) 142.7
O21 H21A O25 . 0.82(2) 2.00(3) 2.767(4) 155(5)
O21 H21B O28 . 0.83(2) 2.05(3) 2.792(5) 148(5)
O21 H21B O28B . 0.83(2) 1.87(3) 2.70(2) 172(5)
O22 H22A O25 . 0.84(2) 1.96(3) 2.727(4) 151(5)
O22 H22B O26 . 0.83(2) 1.93(3) 2.688(4) 151(5)
O23 H23A O27 . 0.84(2) 2.06(3) 2.871(7) 164(5)
O23 H23A O24B . 0.84(2) 2.06(5) 2.696(19) 132(5)
O23 H23B O26 . 0.86(2) 1.98(3) 2.789(5) 155(5)
O24C H24A O33 . 0.863(19) 1.91(4) 2.78(3) 179(5)

loop_
_geom_torsion_atom_site_label_1
_geom_torsion_atom_site_label_2
_geom_torsion_atom_site_label_3
_geom_torsion_atom_site_label_4
_geom_torsion
O2 C1 C2 C7 -10.7(5)
N1 C1 C2 C7 167.2(3)
O2 C1 C2 C3 170.0(3)
N1 C1 C2 C3 -12.1(5)
C7 C2 C3 O3 175.8(3)
C1 C2 C3 O3 -4.9(6)
C7 C2 C3 C4 -2.3(5)
C1 C2 C3 C4 177.0(3)
O3 C3 C4 C5 -177.0(4)
C2 C3 C4 C5 1.3(6)
C3 C4 C5 C6 0.6(6)
C4 C5 C6 C7 -1.5(6)
C5 C6 C7 C2 0.4(6)
C3 C2 C7 C6 1.5(6)
C1 C2 C7 C6 -177.8(4)
O5 C8 C9 C14 -12.0(5)
N2 C8 C9 C14 166.3(4)
O5 C8 C9 C10 167.7(3)
N2 C8 C9 C10 -14.1(5)
C14 C9 C10 O6 177.2(4)
C8 C9 C10 O6 -2.4(6)
C14 C9 C10 C11 -1.5(6)
C8 C9 C10 C11 178.9(3)
O6 C10 C11 C12 -178.4(4)
C9 C10 C11 C12 0.3(6)
C10 C11 C12 C13 0.9(7)
C11 C12 C13 C14 -1.0(7)
C12 C13 C14 C9 -0.2(7)
C10 C9 C14 C13 1.4(6)
C8 C9 C14 C13 -178.9(4)
O8 C15 C16 C21 -7.5(5)
N3 C15 C16 C21 171.1(3)
O8 C15 C16 C17 172.9(3)
N3 C15 C16 C17 -8.4(5)
C21 C16 C17 O9 177.8(4)
C15 C16 C17 O9 -2.7(6)
C21 C16 C17 C18 -1.7(6)
C15 C16 C17 C18 177.8(3)
O9 C17 C18 C19 -179.2(4)
C16 C17 C18 C19 0.3(6)
C17 C18 C19 C20 0.9(7)
C18 C19 C20 C21 -0.6(7)
C19 C20 C21 C16 -0.8(7)
C17 C16 C21 C20 2.0(6)
C15 C16 C21 C20 -177.5(4)
O11 C22 C23 C28 -11.8(5)
N4 C22 C23 C28 166.0(4)
O11 C22 C23 C24 169.0(3)
N4 C22 C23 C24 -13.2(6)
C28 C23 C24 O12 177.2(4)
C22 C23 C24 O12 -3.6(6)
C28 C23 C24 C25 -1.1(6)
C22 C23 C24 C25 178.1(4)
O12 C24 C25 C26 -177.5(4)
C23 C24 C25 C26 0.8(6)
C24 C25 C26 C27 0.1(7)
C25 C26 C27 C28 -0.8(7)
C26 C27 C28 C23 0.5(7)
C24 C23 C28 C27 0.4(6)
C22 C23 C28 C27 -178.8(4)
O14 C29 C30 C32 -47.8(6)
O13 C29 C30 C32 134.0(4)
O14 C29 C30 C31 -169.9(4)
O13 C29 C30 C31 11.9(6)
O14 C29 C30 C33 71.0(5)
O13 C29 C30 C33 -107.1(4)
O16 C34 C35 C36 -45.5(5)
O15 C34 C35 C36 136.2(4)
O16 C34 C35 C38 -167.8(4)
O15 C34 C35 C38 13.9(5)
O16 C34 C35 C37 73.6(5)
O15 C34 C35 C37 -104.7(4)
O18 C39 C40 C43 -47.7(6)
O17 C39 C40 C43 131.4(4)
O18 C39 C40 C41 -170.5(4)
O17 C39 C40 C41 8.5(6)
O18 C39 C40 C42 70.7(5)
O17 C39 C40 C42 -110.3(4)
O20 C44 C45 C46 -169.2(4)
O19 C44 C45 C46 11.2(5)
O20 C44 C45 C48 -46.8(5)
O19 C44 C45 C48 133.6(4)
O20 C44 C45 C47 72.0(4)
O19 C44 C45 C47 -107.5(4)
O26 C52 N6 C53 2.1(7)
O26 C52 N6 C54 179.3(5)
O27 C55 N7 C57 176.1(11)
O27 C55 N7 C56 -6.7(18)
O27B C55B N7B C56B -10(4)
O27B C55B N7B C57B 179(3)
O28 C58 N8 C60 175.8(8)
O28 C58 N8 C59 -1.4(12)
O28B C58B N8B C60B 180.0(4)
O28B C58B N8B C59B 0.0(4)
O24B C73B N13B C75B 179.9(4)
O24B C73B N13B C74B 0.1(5)
O29 C61 N9 C63 -176.1(8)
O29 C61 N9 C62 2.7(13)
O29B C61B N9B C63B -131(5)
O29B C61B N9B C62B 64(7)
O30 C64 N10 C65 5.1(11)
O30 C64 N10 C66 179.9(7)
O30B C64B N10B C66B 171(4)
O30B C64B N10B C65B -13(6)
O32 C70 N12 C71 3(2)
O32 C70 N12 C72 176.0(13)
O32B C70B N12B C72B -134(7)
O32B C70B N12B C71B 25(9)
O2 C1 N1 O1 -1.9(5)
C2 C1 N1 O1 -179.7(3)
O2 C1 N1 Mn2 -163.5(2)
C2 C1 N1 Mn2 18.6(5)
O5 C8 N2 O4 -1.1(5)
C9 C8 N2 O4 -179.3(3)
O5 C8 N2 Mn3 -164.1(2)
C9 C8 N2 Mn3 17.7(5)
O8 C15 N3 O7 -2.7(5)
C16 C15 N3 O7 178.6(3)
O8 C15 N3 Mn4 -166.5(3)
C16 C15 N3 Mn4 14.8(5)
O11 C22 N4 O10 -1.3(5)
C23 C22 N4 O10 -179.1(3)
O11 C22 N4 Mn1 -164.5(3)
C23 C22 N4 Mn1 17.8(5)
C1 N1 O1 Mn1 0.6(3)
Mn2 N1 O1 Mn1 165.36(13)
C1 N1 O1 Y1 153.2(2)
Mn2 N1 O1 Y1 -42.1(3)
C1 N1 O1 Na1 -110.5(3)
Mn2 N1 O1 Na1 54.2(2)
N1 C1 O2 Mn1 2.1(4)
C2 C1 O2 Mn1 179.9(2)
C4 C3 O3 Mn2 -165.7(3)
C2 C3 O3 Mn2 16.2(5)
C8 N2 O4 Mn2 -1.5(3)
Mn3 N2 O4 Mn2 164.14(13)
C8 N2 O4 Y1 152.7(2)
Mn3 N2 O4 Y1 -41.6(3)
C8 N2 O4 Na1 -112.8(3)
Mn3 N2 O4 Na1 52.9(2)
N2 C8 O5 Mn2 3.2(4)
C9 C8 O5 Mn2 -178.6(3)
C11 C10 O6 Mn3 -165.1(3)
C9 C10 O6 Mn3 16.3(5)
C15 N3 O7 Mn3 0.7(3)
Mn4 N3 O7 Mn3 167.18(13)
C15 N3 O7 Y1 154.2(2)
Mn4 N3 O7 Y1 -39.3(3)
C15 N3 O7 Na1 -110.3(3)
Mn4 N3 O7 Na1 56.1(2)
N3 C15 O8 Mn3 3.3(4)
C16 C15 O8 Mn3 -178.0(3)
C18 C17 O9 Mn4 -172.5(3)
C16 C17 O9 Mn4 7.9(6)
C22 N4 O10 Mn4 -0.6(3)
Mn1 N4 O10 Mn4 165.20(13)
C22 N4 O10 Y1 151.1(2)
Mn1 N4 O10 Y1 -43.1(3)
C22 N4 O10 Na1 -111.6(3)
Mn1 N4 O10 Na1 54.2(2)
N4 C22 O11 Mn4 2.5(4)
C23 C22 O11 Mn4 -179.8(3)
C25 C24 O12 Mn1 -165.3(3)
C23 C24 O12 Mn1 16.5(5)
O14 C29 O13 Y1 -60.1(6)
C30 C29 O13 Y1 117.9(4)
O13 C29 O14 Mn1 16.7(5)
C30 C29 O14 Mn1 -161.3(3)
O16 C34 O15 Y1 -59.2(6)
C35 C34 O15 Y1 118.9(4)
O15 C34 O16 Mn2 18.4(5)
C35 C34 O16 Mn2 -159.8(3)
O18 C39 O17 Y1 -54.7(6)
C40 C39 O17 Y1 126.3(4)
O17 C39 O18 Mn3 12.7(5)
C40 C39 O18 Mn3 -168.3(3)
O20 C44 O19 Y1 -60.2(6)
C45 C44 O19 Y1 119.3(4)
O19 C44 O20 Mn4 17.2(5)
C45 C44 O20 Mn4 -162.3(3)
Na1 O24 C73 N13 -63(4)
Mn4 O24 C73 N13 116(3)
O24 C73 N13 C75 155(3)
O24 C73 N13 C74 14(4)
O25 C49 N5 C50 2.1(8)
O25 C49 N5 C51 178.0(5)
O31 C67 N11 C68 11.3(16)
O31 C67 N11 C69 -169.6(10)
O31B C67B N11B C68B -0.1(4)
O31B C67B N11B C69B -180.0(4)
C24 O12 Mn1 O2 179.9(3)
C24 O12 Mn1 N4 -10.7(3)
C24 O12 Mn1 O14 88.5(3)
C24 O12 Mn1 O21 -94.4(3)
C24 O12 Mn1 Na1 -70.0(3)
C3 O3 Mn2 O5 -179.4(3)
C3 O3 Mn2 N1 -9.2(3)
C3 O3 Mn2 O16 89.8(3)
C3 O3 Mn2 O22 -92.4(3)
C3 O3 Mn2 Na1 -69.0(3)
C10 O6 Mn3 O8 -179.4(3)
C10 O6 Mn3 N2 -11.3(3)
C10 O6 Mn3 O18 88.2(3)
C10 O6 Mn3 Na1 -73.4(3)
C17 O9 Mn4 O11 -171.4(3)
C17 O9 Mn4 N3 -2.7(3)
C17 O9 Mn4 O20 97.8(3)
C17 O9 Mn4 O24 -85.7(3)
C17 O9 Mn4 O24C -85.7(3)
C17 O9 Mn4 Na1 -61.2(4)

_cod_database_fobs_code 2241197
